data_4134285
loop_
_publ_author_name
'Gropp, Cornelius'
'Fischer, Stefan'
'Husch, Tamara'
'Trapp, Nils'
'Carreira, Erick M.'
'Diederich, Fran\,cois'

_publ_section_title
;
 Molecular Recognition and Cocrystallization of Methylated and Halogenated
 Fragments of Danicalipin A by Enantiopure Alleno-Acetylenic Cage
 Receptors.
;
_journal_issue 10
_journal_name_full 'Journal of the American Chemical Society'
_journal_page_first 4749
_journal_page_last 4755
_journal_paper_doi 10.1021/jacs.9b13217
_journal_volume 142
_journal_year 2020
_chemical_absolute_configuration syn
_chemical_formula_moiety 'C128 H168 O12, C7 H16 O'
_chemical_formula_sum 'C135 H184 O13'
_chemical_formula_weight 2014.81
_space_group_crystal_system orthorhombic
_space_group_IT_number 19
_space_group_name_Hall 'P 2ac 2ab'
_space_group_name_H-M_alt 'P 21 21 21'
_atom_sites_solution_hydrogens geom
_atom_sites_solution_primary dual
_audit_creation_date 2017-10-18
_audit_creation_method
;
Olex2 1.2
(compiled 2017.08.10 svn.r3458 for OlexSys, GUI svn.r5381)
;
_cell_angle_alpha 90
_cell_angle_beta 90
_cell_angle_gamma 90
_cell_formula_units_Z 4
_cell_length_a 15.5129(4)
_cell_length_b 18.7006(6)
_cell_length_c 44.5116(19)
_cell_measurement_reflns_used 17420
_cell_measurement_temperature 100.00(1)
_cell_measurement_theta_max 78.4580
_cell_measurement_theta_min 3.0700
_cell_volume 12912.8(8)
_computing_cell_refinement 'CrysAlisPro 1.171.39.23a (Rigaku OD, 2015)'
_computing_data_collection 'CrysAlisPro 1.171.39.23a (Rigaku OD, 2015)'
_computing_data_reduction 'CrysAlisPro 1.171.39.23a (Rigaku OD, 2015)'
_computing_molecular_graphics 'Olex2 (Dolomanov et al., 2009)'
_computing_publication_material 'Olex2 (Dolomanov et al., 2009)'
_computing_structure_refinement 'XL (Sheldrick, 2008)'
_computing_structure_solution 'ShelXT (Sheldrick, 2015)'
_diffrn_ambient_environment N~2~
_diffrn_ambient_temperature 100.00(1)
_diffrn_detector 'CCD plate'
_diffrn_detector_type 'Pilatus 300K'
_diffrn_measured_fraction_theta_full 1.000
_diffrn_measured_fraction_theta_max 0.979
_diffrn_measurement_details
;
List of Runs (angles in degrees, time in seconds):

  # Type    Start    End  Width  t~exp~   \w     \q     \k     \f   Frames
--------------------------------------------------------------------------
  1  \w   -116.00 -78.00   0.50    7.00    --  -49.37 -77.00  30.00   76
  2  \w   -116.00 -78.00   0.50    7.00    --  -49.37 -77.00 -30.00   76
  3  \w   -116.00 -78.00   0.50    7.00    --  -49.37 -77.00   0.00   76
  4  \w   -136.00 -83.00   0.50   20.00    --  -70.00 -77.00 -60.00  106
  5  \w   -125.00 -36.00   0.50    7.00    --  -49.37 -38.00-150.00  178
  6  \w    -95.00 -56.00   0.50   20.00    --  -70.00 -57.00-150.00   78
  7  \w   -116.00 -78.00   0.50    7.00    --  -49.37 -77.00-150.00   76
  8  \w   -142.00-110.00   0.50   20.00    --  -70.00 -57.00-150.00   64
  9  \w   -120.00 -38.00   0.50    7.00    --  -49.37-178.00  30.00  164
 10  \w   -116.00 -78.00   0.50    7.00    --  -49.37 -77.00 150.00   76
 11  \w    -22.00  65.00   0.50    7.00    --   49.37 -57.00 120.00  174
 12  \w     94.00 119.00   0.50   20.00    --  110.00 -19.00  90.00   50
 13  \w     94.00 119.00   0.50   20.00    --  110.00 -19.00  60.00   50
 14  \w     74.00 107.00   0.50   20.00    --  110.00 -99.00 150.00   66
 15  \w     40.00  76.00   0.50   20.00    --  110.00 -57.00 120.00   72
 16  \w     45.00  73.00   0.50   20.00    --  110.00 -57.00 150.00   56
 17  \w     40.00  95.00   0.50   20.00    --  110.00 -99.00 120.00  110
 18  \w     42.00 121.00   0.50   20.00    --  110.00-125.00  30.00  158
 19  \w     64.00  92.00   0.50   20.00    --  110.00 -99.00 -60.00   56
 20  \w     62.00  88.00   0.50   20.00    --  110.00 -99.00 -90.00   52
 21  \w     47.00  72.00   0.50   20.00    --  110.00 -57.00-120.00   50
 22  \w     94.00 123.00   0.50   20.00    --  110.00 -19.00-180.00   58
 23  \w     96.00 123.00   0.50   20.00    --  110.00 -19.00-150.00   54
 24  \w     94.00 121.00   0.50   20.00    --  110.00 -19.00 -90.00   54
 25  \w     79.00 175.00   0.50   20.00    --  110.00   0.00-150.00  192
 26  \w    108.00 176.00   0.50   20.00    --  110.00  38.00-120.00  136
 27  \w    113.00 154.00   0.50   20.00    --  110.00 125.00-150.00   82
 28  \w    105.00 166.00   0.50   20.00    --  110.00 124.00-174.00  122
 29  \w    115.00 173.00   0.50   20.00    --  110.00  57.00 -60.00  116
 30  \w     95.00 177.00   0.50   20.00    --  110.00  57.00 -90.00  164
 31  \w     63.00 116.00   0.50    7.00    --   49.37 178.00  60.00  106
 32  \w     35.00  65.00   0.50    7.00    --   49.37  57.00-180.00   60
 33  \w     40.00  66.00   0.50   20.00    --  110.00   0.00-150.00   52
 34  \w     50.00  79.00   0.50   20.00    --  110.00 -57.00-180.00   58
 35  \w     47.00 109.00   0.50   20.00    --  110.00 -99.00-150.00  124
 36  \w     44.00  78.00   0.50   20.00    --  110.00 -57.00-150.00   68
 37  \w     44.00  78.00   0.50   20.00    --  110.00 -57.00 -90.00   68
 38  \w     39.00  74.00   0.50   20.00    --  110.00 -57.00 -30.00   70
 39  \w     68.00 110.00   0.50   20.00    --  110.00 -99.00  30.00   84
 40  \w     41.00  69.00   0.50   20.00    --  110.00 -99.00 150.00   56
 41  \w     38.00  79.00   0.50   20.00    --  110.00 -57.00   0.00   82
 42  \w    -90.00  -6.00   0.50   20.00    --  -70.00  77.00 -90.00  168
 43  \w    -91.00 -22.00   0.50   20.00    --  -70.00  77.00  90.00  138
;
_diffrn_measurement_device 'four-circle diffractometer'
_diffrn_measurement_device_type 'XtaLAB Synergy, Dualflex, Pilatus 300K'
_diffrn_measurement_method '\w scans'
_diffrn_orient_matrix_type 'CrysAlisPro convention (1999,Acta A55,543-557)'
_diffrn_orient_matrix_UB_11 -0.0186706000
_diffrn_orient_matrix_UB_12 0.0456636000
_diffrn_orient_matrix_UB_13 -0.0281076000
_diffrn_orient_matrix_UB_21 -0.0105894000
_diffrn_orient_matrix_UB_22 0.0666725000
_diffrn_orient_matrix_UB_23 0.0198808000
_diffrn_orient_matrix_UB_31 0.0970090000
_diffrn_orient_matrix_UB_32 0.0160909000
_diffrn_orient_matrix_UB_33 -0.0032453000
_diffrn_radiation_monochromator mirror
_diffrn_radiation_probe x-ray
_diffrn_radiation_type CuK\a
_diffrn_radiation_wavelength 1.54184
_diffrn_reflns_av_unetI/netI 0.1333
_diffrn_reflns_Laue_measured_fraction_full 1.000
_diffrn_reflns_Laue_measured_fraction_max 0.979
_diffrn_reflns_limit_h_max 19
_diffrn_reflns_limit_h_min -19
_diffrn_reflns_limit_k_max 23
_diffrn_reflns_limit_k_min -23
_diffrn_reflns_limit_l_max 56
_diffrn_reflns_limit_l_min -56
_diffrn_reflns_number 45980
_diffrn_reflns_point_group_measured_fraction_full 1.000
_diffrn_reflns_point_group_measured_fraction_max 0.969
_diffrn_reflns_theta_full 67.684
_diffrn_reflns_theta_max 81.503
_diffrn_reflns_theta_min 3.017
_diffrn_source 'micro-focus sealed X-ray tube'
_diffrn_source_type 'PhotonJet (Cu) X-ray Source'
_exptl_absorpt_coefficient_mu 0.502
_exptl_absorpt_correction_T_max 1.00000
_exptl_absorpt_correction_T_min 0.32770
_exptl_absorpt_correction_type multi-scan
_exptl_absorpt_process_details
;
CrysAlisPro 1.171.39.23a (Rigaku Oxford Diffraction, 2015)
Empirical absorption correction using spherical harmonics,
 implemented in SCALE3 ABSPACK scaling algorithm.
;
_exptl_crystal_colour 'clear colourless'
_exptl_crystal_colour_lustre clear
_exptl_crystal_colour_primary colourless
_exptl_crystal_density_diffrn 1.036
_exptl_crystal_description plank
_exptl_crystal_F_000 4392
_exptl_crystal_size_max 0.124
_exptl_crystal_size_mid 0.072
_exptl_crystal_size_min 0.025
_refine_diff_density_max 0.453
_refine_diff_density_min -0.447
_refine_diff_density_rms 0.081
_refine_ls_abs_structure_details
;
 Classical Flack method preferred over Parsons because s.u. lower.
;
_refine_ls_abs_structure_Flack 1.1(5)
_refine_ls_extinction_method none
_refine_ls_goodness_of_fit_ref 1.068
_refine_ls_hydrogen_treatment constr
_refine_ls_matrix_type full
_refine_ls_number_parameters 1458
_refine_ls_number_reflns 45980
_refine_ls_number_restraints 361
_refine_ls_restrained_S_all 1.075
_refine_ls_R_factor_all 0.1758
_refine_ls_R_factor_gt 0.1270
_refine_ls_shift/su_max 0.001
_refine_ls_shift/su_mean 0.000
_refine_ls_structure_factor_coef Fsqd
_refine_ls_weighting_details 'w=1/[\s^2^(Fo^2^)+(0.2000P)^2^] where P=(Fo^2^+2Fc^2^)/3'
_refine_ls_weighting_scheme calc
_refine_ls_wR_factor_gt 0.3005
_refine_ls_wR_factor_ref 0.3375
_reflns_Friedel_coverage 0.834
_reflns_Friedel_fraction_full 1.000
_reflns_Friedel_fraction_max 0.958
_reflns_number_gt 28246
_reflns_number_total 45980
_reflns_threshold_expression 'I > 2\s(I)'
_twin_special_details
;
Component 2 rotated by -179.8713\% 
 around [0.00 -0.00 1.00] (reciprocal) or [-0.00 -0.01 1.00] (direct)
Component 3 rotated by -179.2993\% 
 around [1.00 0.00 0.00] (reciprocal) or [1.00 -0.00 -0.00] (direct)
Component 4 rotated by 179.7632\% 
 around [0.00 1.00 0.02] (reciprocal) or [-0.00 1.00 0.00] (direct)
;
_cod_data_source_file CCDC-1914840.cif
_cod_data_source_block d160815_44_23_twin1_hklf4
_cod_depositor_comments 'Adding full bibliography for 4134283--4134298.cif.'
_cod_database_code 4134285
_shelx_shelxl_version_number 2014/7
_chemical_oxdiff_formula C135H184O13
_shelx_space_group_comment
;
The symmetry employed for this shelxl refinement is uniquely defined
by the following loop, which should always be used as a source of
symmetry information in preference to the above space-group names.
They are only intended as comments.
;
_olex2_refinement_description
;
1. Twinned data refinement
 Scales: 0.19(2)
 0.31(2) 0.167(8) 0.332(5)
2. Fixed Uiso
 At 1.2 times of:
  All C(H) groups, All C(H,H) groups, All C(H,H,H,H) groups
 At 1.5 times of:
  All C(H,H,H) groups, All C(H,H,H,H,H,H) groups, All O(H) groups
3. Restrained distances
 C2-C1 = C2A-C1A = C3-C2 = C4-C3 = C3A-C2A = C4A-C3A = C5-C4A = C5-C4 = C6-C5 =
  C6-C00K
 1.52 with sigma of 0.01
 C6-C5 \\sim C5-C4 \\sim C5-C4A \\sim C4-C3 \\sim C4A-C3A \\sim C3-C2 \\sim
C3A-C2A \\sim C2-C1 \\sim C2A-C1A
 with sigma of 0.02
 C1-C3 \\sim C1A-C3A \\sim C2-C4 \\sim C2A-C4A \\sim C3-C5 \\sim C3A-C5 \\sim
C4-C6 \\sim C4A-C6
 with sigma of 0.02
 C6B-C3B \\sim C7B-C2B \\sim C5B-C2B \\sim C4B-C3B
 with sigma of 0.02
 C5B-C2B \\sim C2C-C5B
 with sigma of 0.02
 C2C-C1B \\sim C2B-C1B
 with sigma of 0.02
 C7B-C2B \\sim C7C-C2C
 with sigma of 0.02
 C3C-C2C \\sim C3B-C2B
 with sigma of 0.02
 C6C-C3C \\sim C6B-C3B
 with sigma of 0.02
 C4B-C3C \\sim C4B-C3B
 with sigma of 0.02
4. Rigid bond restraints
 C5, C6, C1, C2, C3, C4, C1A, C2A, C3A, C4A
 with sigma for 1-2 distances of 0.01 and sigma for 1-3 distances of 0.01
5. Uiso/Uaniso restraints and constraints
Uanis(C5) \\sim Ueq, Uanis(C6) \\sim Ueq, Uanis(C4) \\sim Ueq, Uanis(C4A) \\sim
Ueq, Uanis(C3) \\sim Ueq, Uanis(C3A) \\sim Ueq, Uanis(C2A) \\sim Ueq, Uanis(C2)
\\sim Ueq, Uanis(C1) \\sim Ueq, Uanis(C1A) \\sim Ueq, Uanis(C8) \\sim Ueq,
Uanis(C7) \\sim Ueq: with sigma of 0.02 and sigma for terminal atoms of 0.04
6. Rigid body (RIGU) restrains
 C5, C6, C1, C2, C3, C4, C1A, C2A, C3A, C4A
 with sigma for 1-2 distances of 0.004 and sigma for 1-3 distances of 0.004
 C7, C8, C9, C10, C11
 with sigma for 1-2 distances of 0.004 and sigma for 1-3 distances of 0.004
 O1B, C1B, C4B, C5B, C2B, C3B, C6B, C7B, C2C, C3C, C6C, C7C
 with sigma for 1-2 distances of 0.004 and sigma for 1-3 distances of 0.004
7. Others
 Sof(H1BD)=Sof(H1BE)=Sof(H4BD)=Sof(H4BE)=Sof(H4BF)=Sof(H5BF)=Sof(H5BG)=
 Sof(H5BH)=Sof(C2C)=Sof(C3C)=Sof(H3C)=Sof(C6C)=Sof(H6CA)=Sof(H6CB)=Sof(H6CC)=
 Sof(C7C)=Sof(H7CA)=Sof(H7CB)=Sof(H7CC)=1-FVAR(1)
 Sof(H1BB)=Sof(H1BC)=Sof(H4BA)=Sof(H4BB)=Sof(H4BC)=Sof(H5BA)=Sof(H5BB)=
 Sof(H5BE)=Sof(C2B)=Sof(C3B)=Sof(H3BA)=Sof(C6B)=Sof(H6BA)=Sof(H6BB)=Sof(H6BC)=
 Sof(C7B)=Sof(H7BA)=Sof(H7BB)=Sof(H7BC)=FVAR(1)
 Sof(H5BC)=Sof(H5BD)=Sof(C1A)=Sof(H1AA)=Sof(H1AB)=Sof(H1AC)=Sof(C2A)=Sof(H2AA)=
 Sof(H2AB)=Sof(C3A)=Sof(H3AA)=Sof(H3AB)=Sof(C4A)=Sof(H4AA)=Sof(H4AB)=1-FVAR(2)
 Sof(H5AA)=Sof(H5AB)=Sof(C1)=Sof(H1A)=Sof(H1B)=Sof(H1C)=Sof(C2)=Sof(H2A)=
 Sof(H2B)=Sof(C3)=Sof(H3A)=Sof(H3B)=Sof(C4)=Sof(H4A)=Sof(H4B)=FVAR(2)
8.a Ternary CH refined with riding coordinates:
 C012(H012), C33(H33), C53(H53), C00K(H00K), C3B(H3BA), C3C(H3C)
8.b Secondary CH2 refined with riding coordinates:
 C5(H5AA,H5AB), C5(H5BC,H5BD), C6(H6A,H6B), C8(H8A,H8B), C9(H9A,H9B), C10(H10A,
 H10B), C11(H11A,H11B), C12(H12A,H12B), C14(H14A,H14B), C15(H15A,H15B),
 C16(H16A,H16B), C17(H17A,H17B), C18(H18A,H18B), C20(H20A,H20B), C21(H21A,H21B),
  C22(H22A,H22B), C23(H23A,H23B), C24(H24A,H24B), C27(H27A,H27B), C48(H48A,
 H48B), C50(H50A,H50B), C69(H69A,H69B), C2(H2A,H2B), C3(H3A,H3B), C4(H4A,H4B),
 C2A(H2AA,H2AB), C3A(H3AA,H3AB), C4A(H4AA,H4AB), C1B(H1BB,H1BC), C1B(H1BD,H1BE)
8.c Aromatic/amide H refined with riding coordinates:
 C021(H021), C41(H41), C83(H83), C89(H89)
8.d Idealised Me refined as rotating group:
 C7(H7A,H7B,H7C), C13(H13A,H13B,H13C), C19(H19A,H19B,H19C), C47(H47A,H47B,
 H47C), C55(H55A,H55B,H55C), C66(H66A,H66B,H66C), C74(H74A,H74B,H74C), C77(H77A,
 H77B,H77C), C82(H82A,H82B,H82C), C85(H85A,H85B,H85C), C86(H86A,H86B,H86C),
 C87(H87A,H87B,H87C), C88(H88A,H88B,H88C), C90(H90A,H90B,H90C), C91(H91A,H91B,
 H91C), C96(H96A,H96B,H96C), C101(H10C,H10D,H10E), C103(H10F,H10G,H10H),
 C104(H10I,H10J,H10K), C105(H10L,H10M,H10N), C106(H10O,H10P,H10Q), C108(H10R,
 H10S,H10T), C109(H10U,H10V,H10W), C111(H11C,H11D,H11E), C113(H11F,H11G,H11H),
 C114(H11I,H11J,H11K), C116(H11L,H11M,H11N), C117(H11O,H11P,H11Q), C118(H11R,
 H11S,H11T), C119(H11U,H11V,H11W), C120(H12C,H12D,H12E), C122(H12F,H12G,H12H),
 C123(H12I,H12J,H12K), C124(H12L,H12M,H12N), C125(H12O,H12P,H12Q), C1(H1A,H1B,
 H1C), C1A(H1AA,H1AB,H1AC), C4B(H4BA,H4BB,H4BC), C4B(H4BD,H4BE,H4BF), C5B(H5BA,
 H5BB,H5BE), C5B(H5BF,H5BG,H5BH), C6B(H6BA,H6BB,H6BC), C7B(H7BA,H7BB,H7BC),
 C6C(H6CA,H6CB,H6CC), C7C(H7CA,H7CB,H7CC)
8.e Idealised tetrahedral OH refined as rotating group:
 O1(H1), O2(H2), O3(H3), O4(H4), O1B(H1BA)
;
_olex2_submission_special_instructions 'No special instructions were received'
_oxdiff_exptl_absorpt_empirical_details
;
Empirical correction (ABSPACK) includes:
- Absorption correction using spherical harmonics
- Frame scaling
- Detector area scaling
;
_oxdiff_exptl_absorpt_empirical_full_max 3.088
_oxdiff_exptl_absorpt_empirical_full_min 0.327
_oxdiff_twin_integration_method simultaneous
_oxdiff_twin_items 4

loop_
_space_group_symop_operation_xyz
'x, y, z'
'-x+1/2, -y, z+1/2'
'-x, y+1/2, -z+1/2'
'x+1/2, -y+1/2, -z'

loop_
_atom_site_label
_atom_site_type_symbol
_atom_site_fract_x
_atom_site_fract_y
_atom_site_fract_z
_atom_site_U_iso_or_equiv
_atom_site_adp_type
_atom_site_occupancy
_atom_site_site_symmetry_order
_atom_site_calc_flag
_atom_site_refinement_flags_posn
_atom_site_refinement_flags_adp
_atom_site_refinement_flags_occupancy
_atom_site_disorder_assembly
_atom_site_disorder_group
O1 O 0.1962(4) 0.6440(4) 0.43694(18) 0.0423(17) Uani 1 1 d . . . . .
H1 H 0.1834 0.6038 0.4299 0.064 Uiso 1 1 calc GR . . . .
O2 O 0.3231(6) 0.6041(4) 0.4768(2) 0.056(2) Uani 1 1 d . . . . .
H2 H 0.3102 0.6182 0.4595 0.084 Uiso 1 1 calc GR . . . .
O3 O 0.3167(5) 0.4546(5) 0.4815(2) 0.061(2) Uani 1 1 d . . . . .
H3 H 0.3317 0.4967 0.4855 0.092 Uiso 1 1 calc GR . . . .
O4 O 0.1556(5) 0.4489(4) 0.4572(2) 0.052(2) Uani 1 1 d . . . . .
H4 H 0.2029 0.4355 0.4644 0.078 Uiso 1 1 calc GR . . . .
O5 O 0.5678(4) 0.3223(3) 0.33303(14) 0.0257(12) Uani 1 1 d . . . . .
O6 O 0.6687(3) 0.4098(3) 0.34763(13) 0.0234(12) Uani 1 1 d . . . . .
O7 O 0.6652(4) 0.6647(3) 0.34687(13) 0.0250(12) Uani 1 1 d . . . . .
O8 O 0.5646(4) 0.7509(3) 0.33146(14) 0.0283(13) Uani 1 1 d . . . . .
O9 O 0.2828(4) 0.7484(3) 0.28896(15) 0.0301(14) Uani 1 1 d . . . . .
O10 O 0.1846(4) 0.6606(3) 0.27306(16) 0.0317(14) Uani 1 1 d . . . . .
O11 O 0.1868(3) 0.4054(3) 0.27322(15) 0.0274(13) Uani 1 1 d . . . . .
O12 O 0.2873(3) 0.3200(3) 0.29007(15) 0.0276(13) Uani 1 1 d . . . . .
C5 C 0.3090(9) 0.6614(7) 0.1810(2) 0.070(4) Uani 1 1 d D U . . .
H5AA H 0.3397 0.6531 0.1618 0.084 Uiso 0.59(2) 1 calc R . P A 1
H5AB H 0.2759 0.6175 0.1855 0.084 Uiso 0.59(2) 1 calc R . P A 1
H5BC H 0.2835 0.6135 0.1843 0.084 Uiso 0.41(2) 1 calc R . P A 2
H5BD H 0.2628 0.6965 0.1851 0.084 Uiso 0.41(2) 1 calc R . P A 2
C6 C 0.3748(7) 0.6713(6) 0.20498(19) 0.043(2) Uani 1 1 d D U . . .
H6A H 0.4047 0.7174 0.2017 0.052 Uiso 1 1 calc R . . . .
H6B H 0.4182 0.6327 0.2034 0.052 Uiso 1 1 calc R . . . .
C7 C 0.1639(14) 0.4703(17) 0.0987(5) 0.132(8) Uani 1 1 d . U . . .
H7A H 0.1960 0.4806 0.0802 0.198 Uiso 1 1 calc GR . . . .
H7B H 0.1172 0.5051 0.1009 0.198 Uiso 1 1 calc GR . . . .
H7C H 0.1396 0.4220 0.0975 0.198 Uiso 1 1 calc GR . . . .
C8 C 0.2254(13) 0.4753(14) 0.1260(4) 0.115(7) Uani 1 1 d . U . . .
H8A H 0.2527 0.5232 0.1265 0.138 Uiso 1 1 calc R . . . .
H8B H 0.1921 0.4691 0.1448 0.138 Uiso 1 1 calc R . . . .
C9 C 0.2918(8) 0.4206(7) 0.1241(3) 0.056(3) Uani 1 1 d . U . . .
H9A H 0.3242 0.4271 0.1052 0.067 Uiso 1 1 calc R . . . .
H9B H 0.2637 0.3731 0.1233 0.067 Uiso 1 1 calc R . . . .
C10 C 0.3556(8) 0.4216(6) 0.1504(2) 0.045(2) Uani 1 1 d . U . . .
H10A H 0.4012 0.3857 0.1466 0.054 Uiso 1 1 calc R . . . .
H10B H 0.3834 0.4692 0.1512 0.054 Uiso 1 1 calc R . . . .
C11 C 0.3150(6) 0.4061(6) 0.1805(2) 0.038(2) Uani 1 1 d . U . . .
H11A H 0.2815 0.3611 0.1791 0.045 Uiso 1 1 calc R . . . .
H11B H 0.2743 0.4451 0.1856 0.045 Uiso 1 1 calc R . . . .
C012 C 0.3407(5) 0.3972(5) 0.2372(2) 0.0259(18) Uani 1 1 d . . . . .
H012 H 0.2945 0.3599 0.2368 0.031 Uiso 1 1 calc R . . . .
C12 C 0.3818(6) 0.3990(5) 0.2057(2) 0.0292(18) Uani 1 1 d . . . . .
H12A H 0.4224 0.4398 0.2046 0.035 Uiso 1 1 calc R . . . .
H12B H 0.4154 0.3546 0.2026 0.035 Uiso 1 1 calc R . . . .
C13 C 1.0596(7) 0.4767(8) 0.2023(3) 0.062(3) Uani 1 1 d . . . . .
H13A H 1.0834 0.4966 0.1837 0.093 Uiso 1 1 calc GR . . . .
H13B H 1.0905 0.4327 0.2075 0.093 Uiso 1 1 calc GR . . . .
H13C H 1.0660 0.5116 0.2186 0.093 Uiso 1 1 calc GR . . . .
C14 C 0.9635(6) 0.4598(7) 0.1977(2) 0.044(2) Uani 1 1 d . . . . .
H14A H 0.9345 0.5020 0.1889 0.053 Uiso 1 1 calc R . . . .
H14B H 0.9577 0.4196 0.1834 0.053 Uiso 1 1 calc R . . . .
C15 C 0.9194(6) 0.4402(6) 0.2270(2) 0.037(2) Uani 1 1 d . . . . .
H15A H 0.9262 0.4802 0.2414 0.045 Uiso 1 1 calc R . . . .
H15B H 0.9484 0.3978 0.2357 0.045 Uiso 1 1 calc R . . . .
C16 C 0.8227(6) 0.4237(5) 0.2233(2) 0.032(2) Uani 1 1 d . . . . .
H16A H 0.7944 0.4640 0.2128 0.038 Uiso 1 1 calc R . . . .
H16B H 0.8157 0.3804 0.2108 0.038 Uiso 1 1 calc R . . . .
C17 C 0.7790(5) 0.4120(5) 0.2535(2) 0.0290(19) Uani 1 1 d . . . . .
H17A H 0.8054 0.3698 0.2633 0.035 Uiso 1 1 calc R . . . .
H17B H 0.7908 0.4539 0.2665 0.035 Uiso 1 1 calc R . . . .
C18 C 0.6821(5) 0.4008(5) 0.2522(2) 0.0254(17) Uani 1 1 d . . . . .
H18A H 0.6697 0.3549 0.2419 0.031 Uiso 1 1 calc R . . . .
H18B H 0.6556 0.4397 0.2402 0.031 Uiso 1 1 calc R . . . .
C19 C 1.0461(7) 0.7338(8) 0.2189(3) 0.063(3) Uani 1 1 d . . . . .
H19A H 1.0617 0.7138 0.1993 0.094 Uiso 1 1 calc GR . . . .
H19B H 1.0743 0.7061 0.2348 0.094 Uiso 1 1 calc GR . . . .
H19C H 1.0650 0.7837 0.2200 0.094 Uiso 1 1 calc GR . . . .
C20 C 0.9488(7) 0.7301(6) 0.2230(3) 0.050(3) Uani 1 1 d . . . . .
H20A H 0.9343 0.7470 0.2434 0.061 Uiso 1 1 calc R . . . .
H20B H 0.9214 0.7633 0.2085 0.061 Uiso 1 1 calc R . . . .
C21 C 0.9107(6) 0.6564(6) 0.2186(2) 0.040(2) Uani 1 1 d . . . . .
H21A H 0.9335 0.6244 0.2345 0.048 Uiso 1 1 calc R . . . .
H21B H 0.9301 0.6374 0.1990 0.048 Uiso 1 1 calc R . . . .
C021 C 0.3319(5) 0.5344(5) 0.23714(18) 0.0254(15) Uani 1 1 d . . . . .
H021 H 0.3823 0.5349 0.2250 0.031 Uiso 1 1 calc R . . . .
C22 C 0.8127(6) 0.6543(5) 0.2196(2) 0.037(2) Uani 1 1 d . . . . .
H22A H 0.7899 0.6917 0.2061 0.045 Uiso 1 1 calc R . . . .
H22B H 0.7931 0.6074 0.2118 0.045 Uiso 1 1 calc R . . . .
C23 C 0.7745(6) 0.6653(6) 0.2508(2) 0.035(2) Uani 1 1 d . . . . .
H23A H 0.7918 0.6249 0.2638 0.042 Uiso 1 1 calc R . . . .
H23B H 0.7989 0.7096 0.2595 0.042 Uiso 1 1 calc R . . . .
C24 C 0.6772(6) 0.6710(5) 0.2508(2) 0.0295(19) Uani 1 1 d . . . . .
H24A H 0.6530 0.6299 0.2396 0.035 Uiso 1 1 calc R . . . .
H24B H 0.6602 0.7152 0.2401 0.035 Uiso 1 1 calc R . . . .
C25 C 0.3958(5) 0.2888(4) 0.3379(2) 0.0264(18) Uani 1 1 d . . . . .
C26 C 0.4276(5) 0.3257(4) 0.3119(2) 0.0247(18) Uani 1 1 d . . . . .
C27 C 0.2245(5) 0.3710(5) 0.2982(2) 0.0289(19) Uani 1 1 d . . . . .
H27A H 0.2516 0.4075 0.3113 0.035 Uiso 1 1 calc R . . . .
H27B H 0.1787 0.3471 0.3100 0.035 Uiso 1 1 calc R . . . .
C28 C 0.3296(6) 0.8478(5) 0.3841(2) 0.0288(19) Uani 1 1 d . . . . .
C29 C 0.3718(5) 0.2596(5) 0.3603(2) 0.0286(19) Uani 1 1 d . . . . .
C30 C 0.3666(6) 0.8381(5) 0.4102(2) 0.0315(19) Uani 1 1 d . . . . .
C31 C 0.4029(5) 0.3774(4) 0.26215(19) 0.0239(17) Uani 1 1 d . . . . .
C32 C 0.5140(5) 0.3443(4) 0.3099(2) 0.0243(17) Uani 1 1 d . . . . .
C33 C 0.6383(5) 0.6721(5) 0.2826(2) 0.0259(18) Uani 1 1 d . . . . .
H33 H 0.6700 0.7096 0.2942 0.031 Uiso 1 1 calc R . . . .
C34 C 0.3731(5) 0.3428(4) 0.2879(2) 0.0253(18) Uani 1 1 d . . . . .
C35 C 0.6531(5) 0.4843(5) 0.4537(2) 0.0281(18) Uani 1 1 d . . . . .
C36 C 0.0279(5) 0.6788(5) 0.3908(2) 0.0315(19) Uani 1 1 d . . . . .
C37 C 0.0702(6) 0.6848(5) 0.4135(2) 0.033(2) Uani 1 1 d . . . . .
C38 C 0.6495(4) 0.4709(5) 0.30017(19) 0.0239(16) Uani 1 1 d . . . . .
C39 C 0.7256(5) 0.6049(5) 0.4529(2) 0.0307(19) Uani 1 1 d . . . . .
C40 C 0.6838(5) 0.5384(5) 0.43833(19) 0.0245(16) Uani 1 1 d . . . . .
C41 C 0.6437(4) 0.5363(5) 0.28534(18) 0.0238(15) Uani 1 1 d . . . . .
H41 H 0.6361 0.5360 0.2642 0.029 Uiso 1 1 calc R . . . .
C42 C 0.5470(5) 0.3774(5) 0.2844(2) 0.0255(18) Uani 1 1 d . . . . .
C43 C 0.0644(5) 0.5376(5) 0.3139(2) 0.0303(18) Uani 1 1 d . . . . .
C44 C 0.6596(4) 0.4725(4) 0.33139(18) 0.0209(15) Uani 1 1 d . . . . .
C45 C 0.2960(5) 0.5989(5) 0.2453(2) 0.0273(18) Uani 1 1 d . . . . .
C46 C 0.3676(5) 0.7270(4) 0.2869(2) 0.0269(18) Uani 1 1 d . . . . .
C47 C 0.8221(6) 0.6050(5) 0.4447(3) 0.038(2) Uani 1 1 d . . . . .
H47A H 0.8490 0.5610 0.4521 0.057 Uiso 1 1 calc GR . . . .
H47B H 0.8502 0.6465 0.4539 0.057 Uiso 1 1 calc GR . . . .
H47C H 0.8284 0.6076 0.4228 0.057 Uiso 1 1 calc GR . . . .
C48 C 0.5909(5) 0.3750(5) 0.3548(2) 0.0258(18) Uani 1 1 d . . . . .
H48A H 0.5442 0.4109 0.3562 0.031 Uiso 1 1 calc R . . . .
H48B H 0.5966 0.3518 0.3747 0.031 Uiso 1 1 calc R . . . .
C49 C 0.3645(6) 0.8122(5) 0.3584(2) 0.0299(19) Uani 1 1 d . . . . .
C50 C 0.2214(6) 0.6967(5) 0.2976(2) 0.034(2) Uani 1 1 d . . . . .
H50A H 0.2495 0.6613 0.3110 0.041 Uiso 1 1 calc R . . . .
H50B H 0.1751 0.7204 0.3092 0.041 Uiso 1 1 calc R . . . .
C51 C 0.6729(4) 0.5379(5) 0.37908(18) 0.0226(15) Uani 1 1 d . . . . .
C52 C 0.4095(6) 0.8309(5) 0.4357(2) 0.032(2) Uani 1 1 d . . . . .
C53 C 0.6418(5) 0.3998(5) 0.2837(2) 0.0234(17) Uani 1 1 d . . . . .
H53 H 0.6745 0.3636 0.2957 0.028 Uiso 1 1 calc R . . . .
C54 C -0.0215(5) 0.6665(5) 0.3637(2) 0.032(2) Uani 1 1 d . . . . .
C55 C 0.7189(6) 0.6010(6) 0.4872(2) 0.038(2) Uani 1 1 d . . . . .
H55A H 0.6580 0.5999 0.4931 0.057 Uiso 1 1 calc GR . . . .
H55B H 0.7467 0.6430 0.4961 0.057 Uiso 1 1 calc GR . . . .
H55C H 0.7476 0.5576 0.4944 0.057 Uiso 1 1 calc GR . . . .
C56 C 0.5101(5) 0.7274(4) 0.3085(2) 0.0262(18) Uani 1 1 d . . . . .
C57 C 0.6787(4) 0.5379(5) 0.40625(19) 0.0241(15) Uani 1 1 d . . . . .
C58 C 0.2981(5) 0.4681(5) 0.24574(19) 0.0237(16) Uani 1 1 d . . . . .
C59 C 0.4637(6) 0.4187(5) 0.4854(2) 0.036(2) Uani 1 1 d . . . . .
C60 C -0.0858(6) 0.7235(5) 0.3533(2) 0.036(2) Uani 1 1 d . . . . .
C61 C 0.3754(6) 0.6568(5) 0.4913(2) 0.033(2) Uani 1 1 d . . . . .
C62 C 0.3990(6) 0.6914(4) 0.2617(2) 0.0268(18) Uani 1 1 d . . . . .
C63 C 0.1266(6) 0.3318(5) 0.4389(2) 0.033(2) Uani 1 1 d . . . . .
C64 C 0.5369(6) 0.4243(5) 0.4783(2) 0.032(2) Uani 1 1 d . . . . .
C65 C 0.2241(5) 0.5975(4) 0.2643(2) 0.0265(18) Uani 1 1 d . . . . .
C66 C 0.7774(6) 0.3811(6) 0.4678(3) 0.046(3) Uani 1 1 d . . . . .
H66A H 0.7799 0.3896 0.4461 0.069 Uiso 1 1 calc GR . . . .
H66B H 0.8135 0.3398 0.4729 0.069 Uiso 1 1 calc GR . . . .
H66C H 0.7986 0.4234 0.4785 0.069 Uiso 1 1 calc GR . . . .
C67 C 0.4224(6) 0.7451(5) 0.3106(2) 0.0268(18) Uani 1 1 d . . . . .
C68 C 0.2657(6) 0.2263(5) 0.3959(2) 0.0308(19) Uani 1 1 d . . . . .
C69 C 0.5872(5) 0.7007(5) 0.3535(2) 0.0267(18) Uani 1 1 d . . . . .
H69A H 0.5403 0.6651 0.3554 0.032 Uiso 1 1 calc R . . . .
H69B H 0.5931 0.7254 0.3731 0.032 Uiso 1 1 calc R . . . .
C70 C 0.1891(4) 0.5332(5) 0.2740(2) 0.0261(16) Uani 1 1 d . . . . .
C71 C 0.6484(5) 0.6019(5) 0.2997(2) 0.0254(17) Uani 1 1 d . . . . .
C72 C 0.2256(5) 0.4685(5) 0.26462(19) 0.0248(16) Uani 1 1 d . . . . .
C73 C 0.1188(5) 0.5332(5) 0.2951(2) 0.0310(18) Uani 1 1 d . . . . .
C74 C -0.1550(6) 0.7320(6) 0.3774(3) 0.042(2) Uani 1 1 d . . . . .
H74A H -0.1849 0.6864 0.3803 0.063 Uiso 1 1 calc GR . . . .
H74B H -0.1965 0.7686 0.3711 0.063 Uiso 1 1 calc GR . . . .
H74C H -0.1280 0.7467 0.3963 0.063 Uiso 1 1 calc GR . . . .
C75 C 0.3463(6) 0.2220(5) 0.3871(2) 0.0287(18) Uani 1 1 d . . . . .
C76 C 0.1535(5) 0.2857(5) 0.4227(2) 0.0300(19) Uani 1 1 d . . . . .
C77 C -0.1087(6) 0.4575(6) 0.3179(2) 0.043(2) Uani 1 1 d . . . . .
H77A H -0.1497 0.4966 0.3145 0.064 Uiso 1 1 calc GR . . . .
H77B H -0.1404 0.4132 0.3219 0.064 Uiso 1 1 calc GR . . . .
H77C H -0.0726 0.4513 0.3000 0.064 Uiso 1 1 calc GR . . . .
C78 C 0.3911(6) 0.7829(5) 0.3365(2) 0.030(2) Uani 1 1 d . . . . .
C79 C 0.0003(5) 0.5432(5) 0.3372(2) 0.0300(19) Uani 1 1 d . . . . .
C80 C 0.6846(6) 0.3662(5) 0.4771(2) 0.035(2) Uani 1 1 d . . . . .
C81 C 0.6266(5) 0.4296(5) 0.4693(2) 0.0280(18) Uani 1 1 d . . . . .
C82 C -0.1089(6) 0.4902(6) 0.3725(3) 0.045(3) Uani 1 1 d . . . . .
H82A H -0.1464 0.5312 0.3684 0.067 Uiso 1 1 calc GR . . . .
H82B H -0.0727 0.5007 0.3900 0.067 Uiso 1 1 calc GR . . . .
H82C H -0.1443 0.4479 0.3767 0.067 Uiso 1 1 calc GR . . . .
C83 C 0.4862(6) 0.6754(5) 0.2603(2) 0.0279(18) Uani 1 1 d . . . . .
H83 H 0.5076 0.6522 0.2429 0.033 Uiso 1 1 calc R . . . .
C84 C 0.5441(5) 0.6919(4) 0.2833(2) 0.0263(18) Uani 1 1 d . . . . .
C85 C 0.4503(6) 0.9224(6) 0.4739(2) 0.038(2) Uani 1 1 d . . . . .
H85A H 0.3983 0.9506 0.4699 0.057 Uiso 1 1 calc GR . . . .
H85B H 0.4962 0.9541 0.4811 0.057 Uiso 1 1 calc GR . . . .
H85C H 0.4376 0.8864 0.4893 0.057 Uiso 1 1 calc GR . . . .
C86 C 0.6818(8) 0.3550(7) 0.5115(3) 0.051(3) Uani 1 1 d . . . . .
H86A H 0.7191 0.3147 0.5169 0.077 Uiso 1 1 calc GR . . . .
H86B H 0.6225 0.3448 0.5177 0.077 Uiso 1 1 calc GR . . . .
H86C H 0.7022 0.3984 0.5216 0.077 Uiso 1 1 calc GR . . . .
C87 C -0.1269(6) 0.7004(6) 0.3236(3) 0.046(3) Uani 1 1 d . . . . .
H87A H -0.0820 0.6949 0.3083 0.069 Uiso 1 1 calc GR . . . .
H87B H -0.1684 0.7367 0.3171 0.069 Uiso 1 1 calc GR . . . .
H87C H -0.1567 0.6546 0.3264 0.069 Uiso 1 1 calc GR . . . .
C88 C 0.2249(6) 0.9350(5) 0.4077(2) 0.038(2) Uani 1 1 d . . . . .
H88A H 0.2131 0.8997 0.4234 0.058 Uiso 1 1 calc GR . . . .
H88B H 0.1729 0.9634 0.4039 0.058 Uiso 1 1 calc GR . . . .
H88C H 0.2718 0.9665 0.4141 0.058 Uiso 1 1 calc GR . . . .
C89 C 0.4900(5) 0.3944(4) 0.2610(2) 0.0243(17) Uani 1 1 d . . . . .
H89 H 0.5117 0.4184 0.2438 0.029 Uiso 1 1 calc R . . . .
C90 C 0.3346(11) 0.6781(7) 0.5206(3) 0.067(4) Uani 1 1 d . . . . .
H90A H 0.2776 0.6987 0.5167 0.101 Uiso 1 1 calc GR . . . .
H90B H 0.3711 0.7135 0.5307 0.101 Uiso 1 1 calc GR . . . .
H90C H 0.3286 0.6358 0.5334 0.101 Uiso 1 1 calc GR . . . .
C91 C 0.3765(7) 0.1398(6) 0.4307(3) 0.048(3) Uani 1 1 d . . . . .
H91A H 0.3544 0.1760 0.4447 0.072 Uiso 1 1 calc GR . . . .
H91B H 0.4209 0.1112 0.4407 0.072 Uiso 1 1 calc GR . . . .
H91C H 0.3291 0.1085 0.4244 0.072 Uiso 1 1 calc GR . . . .
C92 C 0.6640(4) 0.5375(5) 0.34731(18) 0.0200(14) Uani 1 1 d . . . . .
C93 C 0.1202(6) 0.6841(5) 0.4416(2) 0.0316(19) Uani 1 1 d . . . . .
C94 C 0.1833(6) 0.2299(5) 0.4025(2) 0.0298(18) Uani 1 1 d . . . . .
C95 C -0.0107(5) 0.6051(5) 0.3502(2) 0.034(2) Uani 1 1 d . . . . .
C96 C 0.0102(7) 0.4146(6) 0.3516(3) 0.047(3) Uani 1 1 d . . . . .
H96A H -0.0228 0.3715 0.3566 0.070 Uiso 1 1 calc GR . . . .
H96B H 0.0473 0.4273 0.3686 0.070 Uiso 1 1 calc GR . . . .
H96C H 0.0460 0.4054 0.3338 0.070 Uiso 1 1 calc GR . . . .
C97 C 0.4799(5) 0.8849(5) 0.4448(2) 0.0278(18) Uani 1 1 d . . . . .
C98 C -0.0513(6) 0.4756(6) 0.3451(2) 0.036(2) Uani 1 1 d . . . . .
C99 C 0.2511(6) 0.8966(5) 0.3790(2) 0.032(2) Uani 1 1 d . . . . .
C100 C 0.6583(5) 0.6018(4) 0.3309(2) 0.0241(17) Uani 1 1 d . . . . .
C101 C 0.5641(6) 0.8447(6) 0.4495(2) 0.038(2) Uani 1 1 d . . . . .
H10C H 0.5562 0.8085 0.4652 0.058 Uiso 1 1 calc GR . . . .
H10D H 0.6092 0.8783 0.4556 0.058 Uiso 1 1 calc GR . . . .
H10E H 0.5810 0.8212 0.4307 0.058 Uiso 1 1 calc GR . . . .
C102 C 0.3931(6) 0.7721(5) 0.4557(2) 0.0311(19) Uani 1 1 d . . . . .
C103 C 0.2761(7) 0.9517(5) 0.3545(2) 0.039(2) Uani 1 1 d . . . . .
H10F H 0.3237 0.9814 0.3618 0.058 Uiso 1 1 calc GR . . . .
H10G H 0.2263 0.9820 0.3499 0.058 Uiso 1 1 calc GR . . . .
H10H H 0.2940 0.9264 0.3363 0.058 Uiso 1 1 calc GR . . . .
C104 C -0.0377(7) 0.7942(6) 0.3495(3) 0.055(3) Uani 1 1 d . . . . .
H10I H -0.0179 0.8111 0.3692 0.083 Uiso 1 1 calc GR . . . .
H10J H -0.0763 0.8298 0.3406 0.083 Uiso 1 1 calc GR . . . .
H10K H 0.0121 0.7870 0.3363 0.083 Uiso 1 1 calc GR . . . .
C105 C 0.0549(8) 0.2248(6) 0.3700(3) 0.051(3) Uani 1 1 d . . . . .
H10L H 0.0286 0.2614 0.3828 0.076 Uiso 1 1 calc GR . . . .
H10M H 0.0097 0.1942 0.3616 0.076 Uiso 1 1 calc GR . . . .
H10N H 0.0869 0.2478 0.3537 0.076 Uiso 1 1 calc GR . . . .
C106 C 0.6513(7) 0.2989(5) 0.4609(3) 0.044(2) Uani 1 1 d . . . . .
H10O H 0.6496 0.3076 0.4392 0.066 Uiso 1 1 calc GR . . . .
H10P H 0.5933 0.2875 0.4681 0.066 Uiso 1 1 calc GR . . . .
H10Q H 0.6900 0.2587 0.4651 0.066 Uiso 1 1 calc GR . . . .
C107 C 0.4154(6) 0.1768(5) 0.4031(2) 0.034(2) Uani 1 1 d . . . . .
C108 C 0.1490(8) 0.7589(6) 0.4505(3) 0.052(3) Uani 1 1 d . . . . .
H10R H 0.1795 0.7569 0.4698 0.078 Uiso 1 1 calc GR . . . .
H10S H 0.0985 0.7900 0.4524 0.078 Uiso 1 1 calc GR . . . .
H10T H 0.1877 0.7780 0.4350 0.078 Uiso 1 1 calc GR . . . .
C109 C 0.1609(7) 0.1234(6) 0.3688(3) 0.046(3) Uani 1 1 d . . . . .
H10U H 0.1959 0.1477 0.3536 0.068 Uiso 1 1 calc GR . . . .
H10V H 0.1172 0.0939 0.3589 0.068 Uiso 1 1 calc GR . . . .
H10W H 0.1980 0.0929 0.3812 0.068 Uiso 1 1 calc GR . . . .
C110 C 0.3835(6) 0.7202(5) 0.4712(2) 0.0306(19) Uani 1 1 d . . . . .
C111 C 0.0840(8) 0.3667(7) 0.4903(3) 0.053(3) Uani 1 1 d . . . . .
H11C H 0.1389 0.3483 0.4981 0.080 Uiso 1 1 calc GR . . . .
H11D H 0.0404 0.3289 0.4911 0.080 Uiso 1 1 calc GR . . . .
H11E H 0.0654 0.4073 0.5027 0.080 Uiso 1 1 calc GR . . . .
C112 C 0.0958(6) 0.3912(5) 0.4580(2) 0.039(2) Uani 1 1 d . . . . .
C113 C 0.4890(7) 0.2265(6) 0.4126(3) 0.047(3) Uani 1 1 d . . . . .
H11F H 0.5142 0.2490 0.3948 0.071 Uiso 1 1 calc GR . . . .
H11G H 0.5333 0.1988 0.4231 0.071 Uiso 1 1 calc GR . . . .
H11H H 0.4665 0.2636 0.4260 0.071 Uiso 1 1 calc GR . . . .
C114 C 0.0113(7) 0.4210(6) 0.4454(3) 0.047(3) Uani 1 1 d . . . . .
H11I H -0.0096 0.4595 0.4585 0.070 Uiso 1 1 calc GR . . . .
H11J H -0.0319 0.3827 0.4446 0.070 Uiso 1 1 calc GR . . . .
H11K H 0.0211 0.4398 0.4252 0.070 Uiso 1 1 calc GR . . . .
C115 C 0.3734(6) 0.4063(6) 0.4957(3) 0.040(2) Uani 1 1 d . . . . .
C116 C 0.0671(8) 0.6494(8) 0.4661(3) 0.059(3) Uani 1 1 d . . . . .
H11L H 0.0481 0.6020 0.4595 0.088 Uiso 1 1 calc GR . . . .
H11M H 0.0167 0.6792 0.4705 0.088 Uiso 1 1 calc GR . . . .
H11N H 0.1022 0.6445 0.4843 0.088 Uiso 1 1 calc GR . . . .
C117 C 0.4635(6) 0.6231(6) 0.4957(3) 0.043(2) Uani 1 1 d . . . . .
H11O H 0.4593 0.5842 0.5104 0.064 Uiso 1 1 calc GR . . . .
H11P H 0.5040 0.6594 0.5030 0.064 Uiso 1 1 calc GR . . . .
H11Q H 0.4842 0.6041 0.4765 0.064 Uiso 1 1 calc GR . . . .
C118 C 0.6825(6) 0.6720(5) 0.4411(3) 0.039(2) Uani 1 1 d . . . . .
H11R H 0.6869 0.6732 0.4192 0.058 Uiso 1 1 calc GR . . . .
H11S H 0.7110 0.7141 0.4496 0.058 Uiso 1 1 calc GR . . . .
H11T H 0.6216 0.6719 0.4470 0.058 Uiso 1 1 calc GR . . . .
C119 C 0.4923(7) 0.9415(5) 0.4204(2) 0.039(2) Uani 1 1 d . . . . .
H11U H 0.5095 0.9181 0.4016 0.058 Uiso 1 1 calc GR . . . .
H11V H 0.5372 0.9752 0.4266 0.058 Uiso 1 1 calc GR . . . .
H11W H 0.4380 0.9673 0.4173 0.058 Uiso 1 1 calc GR . . . .
C120 C 0.1771(6) 0.8509(5) 0.3670(3) 0.041(2) Uani 1 1 d . . . . .
H12C H 0.1947 0.8279 0.3482 0.062 Uiso 1 1 calc GR . . . .
H12D H 0.1267 0.8812 0.3634 0.062 Uiso 1 1 calc GR . . . .
H12E H 0.1623 0.8141 0.3819 0.062 Uiso 1 1 calc GR . . . .
C121 C 0.1165(6) 0.1793(5) 0.3888(2) 0.035(2) Uani 1 1 d . . . . .
C122 C 0.0671(7) 0.1417(6) 0.4141(3) 0.043(2) Uani 1 1 d . . . . .
H12F H 0.1072 0.1125 0.4259 0.065 Uiso 1 1 calc GR . . . .
H12G H 0.0223 0.1111 0.4055 0.065 Uiso 1 1 calc GR . . . .
H12H H 0.0404 0.1776 0.4272 0.065 Uiso 1 1 calc GR . . . .
C123 C 0.4487(7) 0.1207(5) 0.3809(3) 0.040(2) Uani 1 1 d . . . . .
H12I H 0.4020 0.0876 0.3758 0.060 Uiso 1 1 calc GR . . . .
H12J H 0.4963 0.0941 0.3900 0.060 Uiso 1 1 calc GR . . . .
H12K H 0.4691 0.1445 0.3626 0.060 Uiso 1 1 calc GR . . . .
C124 C 0.3460(7) 0.3327(6) 0.4866(4) 0.071(5) Uani 1 1 d . . . . .
H12L H 0.2848 0.3260 0.4913 0.107 Uiso 1 1 calc GR . . . .
H12M H 0.3803 0.2972 0.4975 0.107 Uiso 1 1 calc GR . . . .
H12N H 0.3549 0.3266 0.4649 0.107 Uiso 1 1 calc GR . . . .
C125 C 0.3687(9) 0.4170(11) 0.5297(3) 0.083(5) Uani 1 1 d . . . . .
H12O H 0.3909 0.4646 0.5348 0.124 Uiso 1 1 calc GR . . . .
H12P H 0.4035 0.3805 0.5397 0.124 Uiso 1 1 calc GR . . . .
H12Q H 0.3086 0.4130 0.5363 0.124 Uiso 1 1 calc GR . . . .
C00K C 0.3367(6) 0.6707(5) 0.2369(2) 0.0305(19) Uani 1 1 d D . . . .
H00K H 0.2893 0.7069 0.2371 0.037 Uiso 1 1 calc R . . . .
C1 C 0.1612(13) 0.743(2) 0.0956(5) 0.081(10) Uani 0.59(2) 1 d D U P A 1
H1A H 0.1910 0.7422 0.0762 0.122 Uiso 0.59(2) 1 calc GR . P A 1
H1B H 0.1296 0.7878 0.0978 0.122 Uiso 0.59(2) 1 calc GR . P A 1
H1C H 0.1206 0.7026 0.0965 0.122 Uiso 0.59(2) 1 calc GR . P A 1
C2 C 0.2268(11) 0.7359(13) 0.1207(3) 0.057(6) Uani 0.59(2) 1 d D U P A 1
H2A H 0.2735 0.7035 0.1141 0.069 Uiso 0.59(2) 1 calc R . P A 1
H2B H 0.2526 0.7834 0.1246 0.069 Uiso 0.59(2) 1 calc R . P A 1
C3 C 0.1893(13) 0.7077(15) 0.1495(4) 0.077(7) Uani 0.59(2) 1 d D U P A 1
H3A H 0.1785 0.6558 0.1473 0.092 Uiso 0.59(2) 1 calc R . P A 1
H3B H 0.1332 0.7314 0.1532 0.092 Uiso 0.59(2) 1 calc R . P A 1
C4 C 0.2474(13) 0.7199(11) 0.1764(4) 0.073(6) Uani 0.59(2) 1 d D U P A 1
H4A H 0.2796 0.7651 0.1735 0.088 Uiso 0.59(2) 1 calc R . P A 1
H4B H 0.2115 0.7252 0.1946 0.088 Uiso 0.59(2) 1 calc R . P A 1
C1A C 0.180(4) 0.726(5) 0.0832(13) 0.17(3) Uani 0.41(2) 1 d D U P A 2
H1AA H 0.1960 0.7568 0.0663 0.255 Uiso 0.41(2) 1 calc GR . P A 2
H1AB H 0.1506 0.7550 0.0986 0.255 Uiso 0.41(2) 1 calc GR . P A 2
H1AC H 0.1404 0.6886 0.0761 0.255 Uiso 0.41(2) 1 calc GR . P A 2
C2A C 0.260(3) 0.692(3) 0.0966(6) 0.124(15) Uani 0.41(2) 1 d D U P A 2
H2AA H 0.2726 0.6467 0.0859 0.149 Uiso 0.41(2) 1 calc R . P A 2
H2AB H 0.3099 0.7244 0.0938 0.149 Uiso 0.41(2) 1 calc R . P A 2
C3A C 0.2483(15) 0.6772(18) 0.1292(5) 0.066(9) Uani 0.41(2) 1 d D U P A 2
H3AA H 0.2121 0.6338 0.1311 0.079 Uiso 0.41(2) 1 calc R . P A 2
H3AB H 0.2150 0.7174 0.1379 0.079 Uiso 0.41(2) 1 calc R . P A 2
C4A C 0.3269(13) 0.6664(13) 0.1486(3) 0.040(5) Uani 0.41(2) 1 d D U P A 2
H4AA H 0.3563 0.6220 0.1421 0.049 Uiso 0.41(2) 1 calc R . P A 2
H4AB H 0.3671 0.7066 0.1451 0.049 Uiso 0.41(2) 1 calc R . P A 2
O1B O 0.1780(5) 0.5235(5) 0.4044(2) 0.062(2) Uani 1 1 d . U . . .
H1BA H 0.1937 0.4967 0.4185 0.093 Uiso 1 1 calc GR . . . .
C1B C 0.2259(7) 0.5061(7) 0.3776(3) 0.054(3) Uani 1 1 d D U . . .
H1BB H 0.1928 0.5230 0.3600 0.065 Uiso 0.60(2) 1 calc R . P B 1
H1BC H 0.2305 0.4535 0.3761 0.065 Uiso 0.60(2) 1 calc R . P B 1
H1BD H 0.2124 0.5421 0.3620 0.065 Uiso 0.40(2) 1 calc R . P B 2
H1BE H 0.2062 0.4590 0.3701 0.065 Uiso 0.40(2) 1 calc R . P B 2
C4B C 0.4557(7) 0.5499(10) 0.4066(3) 0.074(4) Uani 1 1 d D U . . .
H4BA H 0.4873 0.5319 0.4241 0.111 Uiso 0.60(2) 1 calc GR . P B 1
H4BB H 0.4445 0.6011 0.4091 0.111 Uiso 0.60(2) 1 calc GR . P B 1
H4BC H 0.4901 0.5422 0.3884 0.111 Uiso 0.60(2) 1 calc GR . P B 1
H4BD H 0.4563 0.5083 0.4201 0.111 Uiso 0.40(2) 1 calc GR . P B 2
H4BE H 0.4851 0.5900 0.4163 0.111 Uiso 0.40(2) 1 calc GR . P B 2
H4BF H 0.4854 0.5378 0.3879 0.111 Uiso 0.40(2) 1 calc GR . P B 2
C5B C 0.3592(8) 0.5066(8) 0.3481(3) 0.063(3) Uani 1 1 d D U . . .
H5BA H 0.3708 0.4557 0.3514 0.095 Uiso 0.60(2) 1 calc GR . P B 1
H5BB H 0.4134 0.5317 0.3441 0.095 Uiso 0.60(2) 1 calc GR . P B 1
H5BE H 0.3204 0.5122 0.3309 0.095 Uiso 0.60(2) 1 calc GR . P B 1
H5BF H 0.3480 0.4606 0.3383 0.095 Uiso 0.40(2) 1 calc GR . P B 2
H5BG H 0.4212 0.5166 0.3478 0.095 Uiso 0.40(2) 1 calc GR . P B 2
H5BH H 0.3283 0.5446 0.3374 0.095 Uiso 0.40(2) 1 calc GR . P B 2
C2B C 0.3168(9) 0.5381(9) 0.3761(3) 0.037(4) Uani 0.60(2) 1 d D U P B 1
C3B C 0.3677(9) 0.5088(8) 0.4037(4) 0.036(4) Uani 0.60(2) 1 d D U P B 1
H3BA H 0.3333 0.5236 0.4217 0.043 Uiso 0.60(2) 1 calc R . P B 1
C6B C 0.3734(18) 0.4277(11) 0.4057(6) 0.042(5) Uani 0.60(2) 1 d D U P B 1
H6BA H 0.3163 0.4069 0.4023 0.063 Uiso 0.60(2) 1 calc GR . P B 1
H6BB H 0.3943 0.4139 0.4257 0.063 Uiso 0.60(2) 1 calc GR . P B 1
H6BC H 0.4135 0.4100 0.3904 0.063 Uiso 0.60(2) 1 calc GR . P B 1
C7B C 0.3139(17) 0.6195(10) 0.3760(5) 0.044(5) Uani 0.60(2) 1 d D U P B 1
H7BA H 0.3713 0.6384 0.3713 0.065 Uiso 0.60(2) 1 calc GR . P B 1
H7BB H 0.2960 0.6367 0.3959 0.065 Uiso 0.60(2) 1 calc GR . P B 1
H7BC H 0.2727 0.6359 0.3609 0.065 Uiso 0.60(2) 1 calc GR . P B 1
C2C C 0.3267(14) 0.5035(14) 0.3821(5) 0.046(6) Uani 0.40(2) 1 d D U P B 2
C3C C 0.3608(13) 0.5711(12) 0.3996(6) 0.042(6) Uani 0.40(2) 1 d D U P B 2
H3C H 0.3290 0.5739 0.4191 0.050 Uiso 0.40(2) 1 calc R . P B 2
C6C C 0.339(3) 0.637(2) 0.3814(13) 0.076(14) Uani 0.40(2) 1 d D U P B 2
H6CA H 0.3703 0.6786 0.3894 0.115 Uiso 0.40(2) 1 calc GR . P B 2
H6CB H 0.2765 0.6466 0.3828 0.115 Uiso 0.40(2) 1 calc GR . P B 2
H6CC H 0.3547 0.6299 0.3604 0.115 Uiso 0.40(2) 1 calc GR . P B 2
C7C C 0.349(3) 0.4345(19) 0.3999(12) 0.061(10) Uani 0.40(2) 1 d D U P B 2
H7CA H 0.3454 0.3930 0.3865 0.092 Uiso 0.40(2) 1 calc GR . P B 2
H7CB H 0.3085 0.4287 0.4165 0.092 Uiso 0.40(2) 1 calc GR . P B 2
H7CC H 0.4079 0.4383 0.4078 0.092 Uiso 0.40(2) 1 calc GR . P B 2

loop_
_atom_site_aniso_label
_atom_site_aniso_U_11
_atom_site_aniso_U_22
_atom_site_aniso_U_33
_atom_site_aniso_U_23
_atom_site_aniso_U_13
_atom_site_aniso_U_12
O1 0.034(3) 0.037(4) 0.055(4) -0.003(3) -0.004(3) 0.007(3)
O2 0.062(5) 0.041(5) 0.065(5) 0.010(4) -0.026(4) -0.018(4)
O3 0.036(4) 0.042(5) 0.106(7) 0.015(5) 0.000(4) 0.008(3)
O4 0.040(4) 0.037(4) 0.079(6) -0.014(4) 0.005(4) -0.010(3)
O5 0.027(3) 0.013(3) 0.037(3) 0.004(2) -0.002(2) 0.000(2)
O6 0.023(3) 0.010(3) 0.038(3) 0.005(2) 0.001(2) -0.001(2)
O7 0.025(3) 0.017(3) 0.033(3) -0.003(2) -0.003(2) 0.000(2)
O8 0.033(3) 0.013(3) 0.039(3) -0.001(2) -0.005(3) -0.003(2)
O9 0.033(3) 0.012(3) 0.045(4) -0.001(3) -0.005(3) 0.006(2)
O10 0.024(3) 0.014(3) 0.057(4) -0.010(3) -0.007(3) 0.007(2)
O11 0.021(3) 0.015(3) 0.046(4) 0.001(3) 0.001(2) -0.003(2)
O12 0.021(3) 0.014(3) 0.047(4) -0.002(3) 0.005(3) -0.002(2)
C5 0.106(9) 0.053(7) 0.051(6) 0.010(5) -0.025(6) -0.043(6)
C6 0.070(6) 0.024(5) 0.036(5) 0.003(4) -0.006(4) -0.015(5)
C7 0.098(12) 0.22(2) 0.081(11) 0.032(14) -0.033(10) 0.030(15)
C8 0.104(11) 0.170(16) 0.072(9) -0.018(11) -0.021(9) 0.069(12)
C9 0.069(7) 0.058(7) 0.041(6) 0.009(5) -0.003(5) -0.008(5)
C10 0.062(6) 0.034(6) 0.038(5) -0.002(4) 0.000(4) 0.011(5)
C11 0.041(5) 0.034(6) 0.037(5) -0.005(4) -0.001(4) 0.003(4)
C012 0.026(4) 0.014(4) 0.038(5) -0.007(4) 0.000(3) 0.000(3)
C12 0.034(4) 0.020(4) 0.034(5) -0.009(4) 0.001(4) 0.007(3)
C13 0.034(5) 0.085(10) 0.067(8) -0.001(7) 0.013(5) -0.016(6)
C14 0.034(5) 0.050(7) 0.049(6) -0.005(5) 0.009(4) -0.008(5)
C15 0.025(4) 0.038(6) 0.048(6) -0.001(4) 0.010(4) -0.002(4)
C16 0.029(4) 0.030(5) 0.037(5) -0.007(4) 0.007(4) -0.002(4)
C17 0.028(4) 0.025(5) 0.034(5) -0.007(4) 0.003(4) 0.002(4)
C18 0.022(4) 0.016(4) 0.038(5) -0.003(4) 0.000(3) 0.001(3)
C19 0.039(6) 0.066(9) 0.083(9) 0.016(7) -0.005(6) -0.009(5)
C20 0.038(5) 0.043(7) 0.071(8) 0.008(6) 0.001(5) -0.002(5)
C21 0.036(5) 0.036(6) 0.046(6) 0.011(5) 0.008(4) 0.009(4)
C021 0.025(4) 0.018(4) 0.033(4) -0.003(4) -0.004(3) 0.001(4)
C22 0.039(5) 0.028(5) 0.045(6) 0.003(4) 0.007(4) -0.005(4)
C23 0.033(5) 0.030(5) 0.044(5) 0.007(4) 0.003(4) -0.007(4)
C24 0.032(4) 0.024(5) 0.032(4) 0.004(4) 0.005(4) -0.005(4)
C25 0.023(4) 0.014(4) 0.042(5) 0.002(4) -0.002(3) -0.001(3)
C26 0.024(4) 0.008(4) 0.042(5) -0.001(3) 0.001(3) 0.001(3)
C27 0.021(4) 0.020(4) 0.046(5) 0.000(4) 0.003(4) 0.000(3)
C28 0.032(4) 0.016(4) 0.038(5) 0.000(3) -0.003(4) -0.003(3)
C29 0.028(4) 0.014(4) 0.044(5) -0.001(4) 0.003(4) 0.001(3)
C30 0.032(4) 0.015(4) 0.048(5) -0.007(4) 0.001(4) 0.000(3)
C31 0.029(4) 0.012(4) 0.031(4) -0.004(3) 0.000(3) 0.004(3)
C32 0.026(4) 0.011(4) 0.036(5) -0.001(3) 0.000(3) 0.005(3)
C33 0.033(4) 0.015(4) 0.030(4) 0.004(3) 0.003(3) -0.008(3)
C34 0.021(4) 0.014(4) 0.041(5) -0.005(4) 0.004(3) -0.004(3)
C35 0.019(4) 0.031(5) 0.035(4) -0.002(4) 0.000(3) 0.005(3)
C36 0.028(4) 0.026(5) 0.041(5) -0.004(4) 0.001(4) 0.008(3)
C37 0.031(4) 0.025(5) 0.042(5) 0.001(4) 0.005(4) 0.001(3)
C38 0.015(3) 0.017(4) 0.040(4) 0.001(4) 0.002(3) -0.002(3)
C39 0.025(4) 0.021(4) 0.047(5) -0.007(4) -0.002(4) 0.004(3)
C40 0.019(3) 0.018(4) 0.036(4) -0.007(4) 0.003(3) 0.001(3)
C41 0.020(3) 0.018(4) 0.033(4) 0.003(4) 0.006(3) -0.003(3)
C42 0.024(4) 0.017(4) 0.036(5) -0.006(4) 0.003(3) 0.007(3)
C43 0.021(4) 0.024(4) 0.046(5) -0.010(4) -0.007(3) 0.003(4)
C44 0.015(3) 0.016(4) 0.032(4) 0.003(3) 0.002(3) -0.002(3)
C45 0.030(4) 0.018(4) 0.034(5) 0.000(4) -0.010(3) 0.002(3)
C46 0.030(4) 0.010(4) 0.040(5) 0.002(4) -0.005(4) 0.005(3)
C47 0.029(4) 0.028(5) 0.056(6) -0.008(4) -0.006(4) -0.001(4)
C48 0.026(4) 0.016(4) 0.035(5) 0.003(3) 0.005(3) -0.007(3)
C49 0.035(5) 0.012(4) 0.042(5) -0.005(4) -0.006(4) 0.004(3)
C50 0.030(4) 0.026(5) 0.047(6) -0.006(4) 0.000(4) 0.009(4)
C51 0.015(3) 0.017(4) 0.036(4) 0.004(4) 0.002(3) 0.002(3)
C52 0.029(4) 0.022(5) 0.045(5) -0.003(4) 0.004(4) 0.006(3)
C53 0.018(4) 0.017(4) 0.035(4) 0.000(3) 0.000(3) 0.004(3)
C54 0.020(4) 0.032(5) 0.044(5) 0.000(4) -0.002(4) 0.002(3)
C55 0.038(5) 0.034(5) 0.041(5) -0.013(4) -0.003(4) 0.009(4)
C56 0.031(4) 0.010(4) 0.038(5) 0.003(3) 0.000(4) 0.000(3)
C57 0.018(3) 0.016(4) 0.039(4) -0.003(4) -0.001(3) 0.001(3)
C58 0.020(3) 0.013(4) 0.037(4) -0.001(4) -0.003(3) -0.003(3)
C59 0.033(5) 0.028(5) 0.047(6) 0.002(4) 0.000(4) -0.001(4)
C60 0.025(4) 0.026(5) 0.056(6) -0.002(4) -0.005(4) 0.001(3)
C61 0.037(5) 0.021(5) 0.042(5) 0.005(4) -0.004(4) 0.000(4)
C62 0.031(4) 0.009(4) 0.040(5) 0.003(3) 0.000(4) 0.003(3)
C63 0.027(4) 0.024(5) 0.048(5) 0.000(4) 0.003(4) 0.005(3)
C64 0.026(4) 0.027(5) 0.042(5) 0.004(4) -0.003(4) 0.000(3)
C65 0.029(4) 0.010(4) 0.041(5) -0.005(3) -0.008(4) 0.004(3)
C66 0.031(5) 0.034(6) 0.072(7) 0.005(5) 0.001(5) 0.004(4)
C67 0.033(4) 0.012(4) 0.035(5) -0.003(3) -0.001(4) -0.002(3)
C68 0.038(5) 0.017(4) 0.038(5) 0.002(4) 0.005(4) -0.004(3)
C69 0.027(4) 0.017(4) 0.035(5) -0.001(4) -0.004(4) 0.005(3)
C70 0.016(3) 0.019(4) 0.043(5) -0.001(4) -0.006(3) -0.004(3)
C71 0.018(3) 0.020(4) 0.038(5) 0.001(4) 0.003(3) -0.005(3)
C72 0.021(3) 0.015(4) 0.038(4) -0.001(4) -0.003(3) -0.002(3)
C73 0.022(4) 0.022(4) 0.049(5) -0.007(4) -0.004(4) 0.005(4)
C74 0.032(5) 0.035(6) 0.060(7) -0.009(5) -0.003(5) 0.007(4)
C75 0.036(4) 0.014(4) 0.036(5) 0.000(3) 0.006(4) -0.006(3)
C76 0.028(4) 0.023(5) 0.040(5) 0.004(4) 0.002(4) 0.000(3)
C77 0.029(4) 0.045(6) 0.054(6) -0.007(5) 0.006(4) -0.005(4)
C78 0.031(4) 0.016(4) 0.044(5) -0.002(4) -0.007(4) 0.003(3)
C79 0.017(3) 0.030(5) 0.043(5) -0.007(4) -0.010(3) 0.007(3)
C80 0.030(4) 0.032(5) 0.042(5) 0.005(4) 0.000(4) 0.000(4)
C81 0.023(4) 0.031(5) 0.030(4) 0.001(4) 0.003(3) -0.002(3)
C82 0.029(5) 0.048(7) 0.057(7) 0.000(5) 0.001(4) 0.007(4)
C83 0.033(4) 0.019(5) 0.031(4) 0.000(4) -0.001(4) -0.003(3)
C84 0.031(4) 0.008(4) 0.040(5) 0.004(3) -0.001(4) -0.004(3)
C85 0.037(5) 0.034(6) 0.043(5) -0.006(4) -0.002(4) 0.004(4)
C86 0.058(7) 0.052(7) 0.043(6) 0.018(5) -0.005(5) 0.011(5)
C87 0.030(5) 0.055(7) 0.053(6) 0.006(5) -0.008(4) 0.008(4)
C88 0.037(5) 0.026(5) 0.051(6) -0.001(4) -0.002(4) 0.007(4)
C89 0.027(4) 0.014(4) 0.032(4) -0.001(3) 0.001(3) 0.003(3)
C90 0.101(11) 0.037(7) 0.063(8) 0.007(6) 0.028(8) 0.020(7)
C91 0.047(6) 0.040(6) 0.058(7) 0.012(5) 0.008(5) 0.002(5)
C92 0.011(3) 0.010(3) 0.039(4) 0.001(4) 0.001(3) -0.002(3)
C93 0.031(4) 0.025(5) 0.039(5) -0.001(4) 0.000(4) -0.003(3)
C94 0.032(4) 0.021(4) 0.036(5) 0.004(4) 0.006(4) -0.003(3)
C95 0.021(4) 0.036(5) 0.045(5) -0.012(4) -0.004(4) 0.007(4)
C96 0.038(5) 0.032(6) 0.070(7) 0.002(5) 0.004(5) 0.013(4)
C97 0.025(4) 0.021(4) 0.038(5) 0.000(4) 0.003(3) -0.003(3)
C98 0.026(4) 0.038(6) 0.044(5) -0.005(4) 0.000(4) 0.005(4)
C99 0.035(4) 0.016(4) 0.045(5) -0.008(4) -0.008(4) 0.006(3)
C100 0.022(4) 0.015(4) 0.036(4) -0.001(3) 0.001(3) -0.007(3)
C101 0.035(5) 0.036(6) 0.045(5) 0.000(4) 0.000(4) 0.001(4)
C102 0.031(4) 0.025(5) 0.038(5) -0.001(4) -0.003(4) 0.002(3)
C103 0.048(5) 0.020(5) 0.049(6) -0.003(4) -0.005(5) 0.006(4)
C104 0.044(6) 0.029(6) 0.092(9) 0.015(6) -0.011(6) -0.004(4)
C105 0.058(7) 0.036(6) 0.059(7) 0.001(5) -0.012(5) 0.010(5)
C106 0.042(5) 0.028(5) 0.062(7) 0.003(5) -0.007(5) 0.004(4)
C107 0.032(5) 0.024(5) 0.047(5) 0.003(4) 0.005(4) -0.002(4)
C108 0.064(7) 0.033(6) 0.059(7) -0.013(5) -0.016(6) 0.007(5)
C109 0.046(6) 0.029(5) 0.062(7) -0.009(5) -0.001(5) 0.001(4)
C110 0.030(4) 0.024(5) 0.038(5) 0.000(4) -0.002(4) 0.002(3)
C111 0.064(7) 0.045(7) 0.051(7) -0.011(5) 0.006(6) 0.019(5)
C112 0.031(4) 0.034(5) 0.051(6) -0.006(5) 0.002(4) 0.005(4)
C113 0.042(5) 0.035(6) 0.066(7) 0.008(5) -0.010(5) -0.005(4)
C114 0.040(5) 0.040(6) 0.060(7) -0.006(5) 0.001(5) 0.008(4)
C115 0.027(4) 0.035(6) 0.058(6) 0.007(5) 0.005(4) 0.001(4)
C116 0.051(6) 0.075(9) 0.050(7) 0.012(6) 0.001(5) -0.016(6)
C117 0.039(5) 0.031(6) 0.058(7) 0.009(5) -0.012(5) -0.001(4)
C118 0.032(5) 0.020(5) 0.064(7) -0.005(4) -0.003(4) 0.003(4)
C119 0.040(5) 0.029(5) 0.048(6) 0.009(4) -0.005(4) -0.004(4)
C120 0.038(5) 0.028(5) 0.058(6) -0.003(4) -0.009(5) -0.004(4)
C121 0.036(5) 0.025(5) 0.045(5) 0.003(4) -0.002(4) 0.006(4)
C122 0.040(5) 0.033(6) 0.056(6) 0.003(5) 0.003(5) -0.022(4)
C123 0.045(5) 0.019(5) 0.057(6) 0.011(4) 0.009(5) 0.007(4)
C124 0.038(6) 0.029(6) 0.147(15) -0.001(7) 0.021(7) -0.007(5)
C125 0.046(7) 0.139(15) 0.064(9) 0.015(9) 0.020(6) -0.009(8)
C00K 0.039(5) 0.009(4) 0.044(5) 0.002(4) -0.007(4) 0.003(3)
C1 0.042(10) 0.16(3) 0.045(10) 0.048(13) -0.017(8) -0.063(13)
C2 0.048(9) 0.074(14) 0.050(9) 0.015(8) -0.026(7) -0.041(9)
C3 0.087(12) 0.086(16) 0.057(9) 0.012(9) -0.013(8) -0.022(11)
C4 0.088(11) 0.074(12) 0.058(10) 0.015(9) -0.015(9) -0.024(9)
C1A 0.16(3) 0.22(6) 0.13(3) 0.07(4) -0.06(3) 0.00(4)
C2A 0.14(2) 0.15(3) 0.083(14) 0.043(15) -0.042(14) -0.03(2)
C3A 0.065(14) 0.055(17) 0.080(13) 0.036(12) -0.037(11) -0.038(12)
C4A 0.056(12) 0.020(11) 0.046(8) -0.004(7) -0.017(8) -0.008(9)
O1B 0.038(4) 0.075(7) 0.074(5) -0.028(5) 0.012(4) -0.010(4)
C1B 0.040(5) 0.059(7) 0.063(7) -0.021(5) 0.004(4) -0.002(4)
C4B 0.042(5) 0.111(11) 0.070(8) -0.007(8) -0.006(5) -0.005(6)
C5B 0.053(6) 0.078(8) 0.059(6) -0.028(6) 0.011(5) -0.010(6)
C2B 0.034(6) 0.032(8) 0.043(7) -0.006(6) -0.001(5) 0.000(6)
C3B 0.036(7) 0.025(7) 0.045(8) -0.007(6) 0.003(6) 0.005(5)
C6B 0.053(14) 0.037(9) 0.037(10) 0.004(7) -0.010(9) 0.009(7)
C7B 0.058(13) 0.035(8) 0.038(10) 0.003(7) 0.010(8) 0.002(7)
C2C 0.038(9) 0.041(12) 0.060(11) -0.018(9) 0.011(7) 0.000(8)
C3C 0.038(10) 0.032(11) 0.056(13) -0.009(8) 0.004(8) -0.005(7)
C6C 0.08(3) 0.046(15) 0.11(3) 0.011(17) -0.01(2) -0.006(14)
C7C 0.06(2) 0.046(14) 0.08(2) -0.008(12) 0.004(15) -0.001(11)

loop_
_atom_type_symbol
_atom_type_description
_atom_type_scat_dispersion_real
_atom_type_scat_dispersion_imag
_atom_type_scat_source
C C 0.0181 0.0091 'International Tables Vol C Tables 4.2.6.8 and 6.1.1.4'
H H 0.0000 0.0000 'International Tables Vol C Tables 4.2.6.8 and 6.1.1.4'
O O 0.0492 0.0322 'International Tables Vol C Tables 4.2.6.8 and 6.1.1.4'

loop_
_exptl_crystal_face_index_h
_exptl_crystal_face_index_k
_exptl_crystal_face_index_l
_exptl_crystal_face_perp_dist
0 -1 -29 0.0126
-2 -6 -25 0.0237
0 -11 -13 0.0328
-4 2 -26 0.0279
9 3 -11 0.0660
-8 -2 15 0.0435
7 1 -19 0.0535
-1 12 2 0.0325
-9 1 -13 0.0423
1 -12 -2 0.0354
10 -1 -3 0.0658
0 1 29 0.0126
0 3 -28 0.0173

loop_
_geom_angle_atom_site_label_1
_geom_angle_atom_site_label_2
_geom_angle_atom_site_label_3
_geom_angle
_geom_angle_site_symmetry_1
_geom_angle_site_symmetry_3
_geom_angle_publ_flag
C93 O1 H1 109.5 . . ?
C61 O2 H2 109.5 . . ?
C115 O3 H3 109.5 . . ?
C112 O4 H4 109.5 . . ?
C32 O5 C48 116.8(6) . . ?
C44 O6 C48 115.0(6) . . ?
C100 O7 C69 116.6(6) . . ?
C56 O8 C69 116.9(6) . . ?
C46 O9 C50 117.6(6) . . ?
C65 O10 C50 116.6(7) . . ?
C72 O11 C27 115.3(6) . . ?
C34 O12 C27 117.8(6) . . ?
H5AA C5 H5AB 107.3 . . ?
H5BC C5 H5BD 106.4 . . ?
C6 C5 H5AA 108.1 . . ?
C6 C5 H5AB 108.1 . . ?
C6 C5 H5BC 106.2 . . ?
C6 C5 H5BD 106.2 . . ?
C4 C5 H5AA 108.1 . . ?
C4 C5 H5AB 108.1 . . ?
C4 C5 C6 116.9(11) . . ?
C4A C5 H5BC 106.2 . . ?
C4A C5 H5BD 106.2 . . ?
C4A C5 C6 124.5(12) . . ?
C5 C6 H6A 108.9 . . ?
C5 C6 H6B 108.9 . . ?
C5 C6 C00K 113.5(9) . . ?
H6A C6 H6B 107.7 . . ?
C00K C6 H6A 108.9 . . ?
C00K C6 H6B 108.9 . . ?
H7A C7 H7B 109.5 . . ?
H7A C7 H7C 109.5 . . ?
H7B C7 H7C 109.5 . . ?
C8 C7 H7A 109.5 . . ?
C8 C7 H7B 109.5 . . ?
C8 C7 H7C 109.5 . . ?
C7 C8 H8A 109.6 . . ?
C7 C8 H8B 109.6 . . ?
H8A C8 H8B 108.1 . . ?
C9 C8 C7 110.4(18) . . ?
C9 C8 H8A 109.6 . . ?
C9 C8 H8B 109.6 . . ?
C8 C9 H9A 108.8 . . ?
C8 C9 H9B 108.8 . . ?
C8 C9 C10 113.9(12) . . ?
H9A C9 H9B 107.7 . . ?
C10 C9 H9A 108.8 . . ?
C10 C9 H9B 108.8 . . ?
C9 C10 H10A 108.8 . . ?
C9 C10 H10B 108.8 . . ?
H10A C10 H10B 107.7 . . ?
C11 C10 C9 113.9(10) . . ?
C11 C10 H10A 108.8 . . ?
C11 C10 H10B 108.8 . . ?
C10 C11 H11A 109.1 . . ?
C10 C11 H11B 109.1 . . ?
C10 C11 C12 112.6(8) . . ?
H11A C11 H11B 107.8 . . ?
C12 C11 H11A 109.1 . . ?
C12 C11 H11B 109.1 . . ?
C12 C012 H012 107.3 . . ?
C31 C012 H012 107.3 . . ?
C31 C012 C12 114.1(7) . . ?
C31 C012 C58 107.7(7) . . ?
C58 C012 H012 107.3 . . ?
C58 C012 C12 112.7(7) . . ?
C11 C12 C012 112.8(7) . . ?
C11 C12 H12A 109.0 . . ?
C11 C12 H12B 109.0 . . ?
C012 C12 H12A 109.0 . . ?
C012 C12 H12B 109.0 . . ?
H12A C12 H12B 107.8 . . ?
H13A C13 H13B 109.5 . . ?
H13A C13 H13C 109.5 . . ?
H13B C13 H13C 109.5 . . ?
C14 C13 H13A 109.5 . . ?
C14 C13 H13B 109.5 . . ?
C14 C13 H13C 109.5 . . ?
C13 C14 H14A 109.2 . . ?
C13 C14 H14B 109.2 . . ?
H14A C14 H14B 107.9 . . ?
C15 C14 C13 111.9(9) . . ?
C15 C14 H14A 109.2 . . ?
C15 C14 H14B 109.2 . . ?
C14 C15 H15A 108.9 . . ?
C14 C15 H15B 108.9 . . ?
C14 C15 C16 113.3(9) . . ?
H15A C15 H15B 107.7 . . ?
C16 C15 H15A 108.9 . . ?
C16 C15 H15B 108.9 . . ?
C15 C16 H16A 109.3 . . ?
C15 C16 H16B 109.3 . . ?
H16A C16 H16B 108.0 . . ?
C17 C16 C15 111.6(8) . . ?
C17 C16 H16A 109.3 . . ?
C17 C16 H16B 109.3 . . ?
C16 C17 H17A 108.5 . . ?
C16 C17 H17B 108.5 . . ?
H17A C17 H17B 107.5 . . ?
C18 C17 C16 115.1(8) . . ?
C18 C17 H17A 108.5 . . ?
C18 C17 H17B 108.5 . . ?
C17 C18 H18A 109.3 . . ?
C17 C18 H18B 109.3 . . ?
C17 C18 C53 111.5(7) . . ?
H18A C18 H18B 108.0 . . ?
C53 C18 H18A 109.3 . . ?
C53 C18 H18B 109.3 . . ?
H19A C19 H19B 109.5 . . ?
H19A C19 H19C 109.5 . . ?
H19B C19 H19C 109.5 . . ?
C20 C19 H19A 109.5 . . ?
C20 C19 H19B 109.5 . . ?
C20 C19 H19C 109.5 . . ?
C19 C20 H20A 108.7 . . ?
C19 C20 H20B 108.7 . . ?
H20A C20 H20B 107.6 . . ?
C21 C20 C19 114.4(10) . . ?
C21 C20 H20A 108.7 . . ?
C21 C20 H20B 108.7 . . ?
C20 C21 H21A 108.7 . . ?
C20 C21 H21B 108.7 . . ?
C20 C21 C22 114.2(8) . . ?
H21A C21 H21B 107.6 . . ?
C22 C21 H21A 108.7 . . ?
C22 C21 H21B 108.7 . . ?
C45 C021 H021 118.2 . . ?
C45 C021 C58 123.5(7) . . ?
C58 C021 H021 118.2 . . ?
C21 C22 H22A 108.7 . . ?
C21 C22 H22B 108.7 . . ?
H22A C22 H22B 107.6 . . ?
C23 C22 C21 114.3(9) . . ?
C23 C22 H22A 108.7 . . ?
C23 C22 H22B 108.7 . . ?
C22 C23 H23A 108.9 . . ?
C22 C23 H23B 108.9 . . ?
H23A C23 H23B 107.7 . . ?
C24 C23 C22 113.4(8) . . ?
C24 C23 H23A 108.9 . . ?
C24 C23 H23B 108.9 . . ?
C23 C24 H24A 109.0 . . ?
C23 C24 H24B 109.0 . . ?
C23 C24 C33 113.1(8) . . ?
H24A C24 H24B 107.8 . . ?
C33 C24 H24A 109.0 . . ?
C33 C24 H24B 109.0 . . ?
C29 C25 C26 177.1(9) . . ?
C32 C26 C25 120.4(8) . . ?
C32 C26 C34 118.5(8) . . ?
C34 C26 C25 121.1(7) . . ?
O11 C27 H27A 109.0 . . ?
O11 C27 H27B 109.0 . . ?
O12 C27 O11 113.1(7) . . ?
O12 C27 H27A 109.0 . . ?
O12 C27 H27B 109.0 . . ?
H27A C27 H27B 107.8 . . ?
C30 C28 C49 118.7(8) . . ?
C30 C28 C99 124.1(8) . . ?
C49 C28 C99 117.2(8) . . ?
C25 C29 C75 177.2(9) . . ?
C28 C30 C52 175.3(10) . . ?
C34 C31 C012 120.3(7) . . ?
C89 C31 C012 122.4(8) . . ?
C89 C31 C34 117.2(8) . . ?
O5 C32 C42 121.1(7) . . ?
C26 C32 O5 117.3(8) . . ?
C26 C32 C42 121.4(8) . . ?
C24 C33 H33 107.0 . . ?
C71 C33 C24 114.1(7) . . ?
C71 C33 H33 107.0 . . ?
C84 C33 C24 113.8(7) . . ?
C84 C33 H33 107.0 . . ?
C84 C33 C71 107.4(6) . . ?
C26 C34 O12 116.9(8) . . ?
C31 C34 O12 120.7(8) . . ?
C31 C34 C26 122.2(7) . . ?
C81 C35 C40 177.0(9) . . ?
C37 C36 C54 176.3(10) . . ?
C36 C37 C93 173.9(10) . . ?
C41 C38 C44 117.3(8) . . ?
C41 C38 C53 122.3(8) . . ?
C44 C38 C53 120.4(8) . . ?
C47 C39 C40 107.9(7) . . ?
C55 C39 C40 110.5(8) . . ?
C55 C39 C47 107.7(8) . . ?
C118 C39 C40 109.6(7) . . ?
C118 C39 C47 110.3(8) . . ?
C118 C39 C55 110.8(8) . . ?
C35 C40 C39 123.7(8) . . ?
C35 C40 C57 119.7(8) . . ?
C57 C40 C39 116.6(8) . . ?
C38 C41 H41 118.2 . . ?
C71 C41 C38 123.7(8) . . ?
C71 C41 H41 118.2 . . ?
C32 C42 C53 119.4(8) . . ?
C32 C42 C89 118.3(8) . . ?
C89 C42 C53 122.1(8) . . ?
C73 C43 C79 178.3(9) . . ?
O6 C44 C38 120.8(7) . . ?
O6 C44 C92 117.6(7) . . ?
C38 C44 C92 121.6(8) . . ?
C021 C45 C65 117.7(8) . . ?
C021 C45 C00K 122.5(8) . . ?
C65 C45 C00K 119.5(8) . . ?
O9 C46 C62 121.8(8) . . ?
O9 C46 C67 117.4(8) . . ?
C62 C46 C67 120.8(8) . . ?
C39 C47 H47A 109.5 . . ?
C39 C47 H47B 109.5 . . ?
C39 C47 H47C 109.5 . . ?
H47A C47 H47B 109.5 . . ?
H47A C47 H47C 109.5 . . ?
H47B C47 H47C 109.5 . . ?
O5 C48 H48A 109.1 . . ?
O5 C48 H48B 109.1 . . ?
O6 C48 O5 112.4(7) . . ?
O6 C48 H48A 109.1 . . ?
O6 C48 H48B 109.1 . . ?
H48A C48 H48B 107.8 . . ?
C78 C49 C28 177.9(10) . . ?
O9 C50 H50A 109.0 . . ?
O9 C50 H50B 109.0 . . ?
O10 C50 O9 113.0(8) . . ?
O10 C50 H50A 109.0 . . ?
O10 C50 H50B 109.0 . . ?
H50A C50 H50B 107.8 . . ?
C57 C51 C92 178.7(8) . . ?
C30 C52 C97 121.1(8) . . ?
C30 C52 C102 121.3(9) . . ?
C102 C52 C97 117.6(8) . . ?
C18 C53 H53 107.0 . . ?
C38 C53 C18 113.4(7) . . ?
C38 C53 C42 107.7(6) . . ?
C38 C53 H53 107.0 . . ?
C42 C53 C18 114.3(7) . . ?
C42 C53 H53 107.0 . . ?
C36 C54 C60 119.2(8) . . ?
C95 C54 C36 117.0(8) . . ?
C95 C54 C60 123.7(9) . . ?
C39 C55 H55A 109.5 . . ?
C39 C55 H55B 109.5 . . ?
C39 C55 H55C 109.5 . . ?
H55A C55 H55B 109.5 . . ?
H55A C55 H55C 109.5 . . ?
H55B C55 H55C 109.5 . . ?
O8 C56 C67 117.7(8) . . ?
O8 C56 C84 120.4(7) . . ?
C67 C56 C84 121.8(8) . . ?
C51 C57 C40 178.9(8) . . ?
C021 C58 C012 122.5(7) . . ?
C021 C58 C72 117.4(8) . . ?
C72 C58 C012 120.0(8) . . ?
C64 C59 C115 175.4(11) . . ?
C74 C60 C54 108.6(9) . . ?
C74 C60 C87 110.1(8) . . ?
C74 C60 C104 109.4(9) . . ?
C87 C60 C54 109.7(8) . . ?
C104 C60 C54 108.5(8) . . ?
C104 C60 C87 110.6(10) . . ?
O2 C61 C90 109.5(10) . . ?
O2 C61 C110 109.0(8) . . ?
O2 C61 C117 106.5(8) . . ?
C90 C61 C117 112.2(10) . . ?
C110 C61 C90 110.2(8) . . ?
C110 C61 C117 109.3(8) . . ?
C46 C62 C00K 119.1(8) . . ?
C83 C62 C46 118.6(8) . . ?
C83 C62 C00K 122.3(8) . . ?
C76 C63 C112 177.2(10) . . ?
C59 C64 C81 178.7(12) . . ?
O10 C65 C45 120.4(8) . . ?
O10 C65 C70 118.6(8) . . ?
C70 C65 C45 121.0(8) . . ?
H66A C66 H66B 109.5 . . ?
H66A C66 H66C 109.5 . . ?
H66B C66 H66C 109.5 . . ?
C80 C66 H66A 109.5 . . ?
C80 C66 H66B 109.5 . . ?
C80 C66 H66C 109.5 . . ?
C46 C67 C56 118.8(8) . . ?
C46 C67 C78 121.3(8) . . ?
C56 C67 C78 119.8(8) . . ?
C94 C68 C75 175.4(10) . . ?
O7 C69 H69A 109.1 . . ?
O7 C69 H69B 109.1 . . ?
O8 C69 O7 112.7(7) . . ?
O8 C69 H69A 109.1 . . ?
O8 C69 H69B 109.1 . . ?
H69A C69 H69B 107.8 . . ?
C65 C70 C72 119.9(7) . . ?
C65 C70 C73 120.0(8) . . ?
C72 C70 C73 120.0(8) . . ?
C41 C71 C33 121.6(8) . . ?
C41 C71 C100 117.7(8) . . ?
C100 C71 C33 120.6(8) . . ?
O11 C72 C58 120.8(7) . . ?
O11 C72 C70 118.7(7) . . ?
C70 C72 C58 120.4(8) . . ?
C43 C73 C70 174.5(10) . . ?
C60 C74 H74A 109.5 . . ?
C60 C74 H74B 109.5 . . ?
C60 C74 H74C 109.5 . . ?
H74A C74 H74B 109.5 . . ?
H74A C74 H74C 109.5 . . ?
H74B C74 H74C 109.5 . . ?
C29 C75 C107 117.4(8) . . ?
C68 C75 C29 118.6(9) . . ?
C68 C75 C107 124.0(8) . . ?
C63 C76 C94 178.1(10) . . ?
H77A C77 H77B 109.5 . . ?
H77A C77 H77C 109.5 . . ?
H77B C77 H77C 109.5 . . ?
C98 C77 H77A 109.5 . . ?
C98 C77 H77B 109.5 . . ?
C98 C77 H77C 109.5 . . ?
C49 C78 C67 177.9(10) . . ?
C43 C79 C98 117.6(8) . . ?
C95 C79 C43 118.4(9) . . ?
C95 C79 C98 124.0(9) . . ?
C66 C80 C81 110.6(8) . . ?
C66 C80 C86 108.6(9) . . ?
C66 C80 C106 109.9(9) . . ?
C81 C80 C86 108.3(8) . . ?
C81 C80 C106 109.4(8) . . ?
C106 C80 C86 110.0(9) . . ?
C35 C81 C64 120.2(8) . . ?
C35 C81 C80 123.0(7) . . ?
C64 C81 C80 116.6(8) . . ?
H82A C82 H82B 109.5 . . ?
H82A C82 H82C 109.5 . . ?
H82B C82 H82C 109.5 . . ?
C98 C82 H82A 109.5 . . ?
C98 C82 H82B 109.5 . . ?
C98 C82 H82C 109.5 . . ?
C62 C83 H83 118.4 . . ?
C62 C83 C84 123.2(9) . . ?
C84 C83 H83 118.4 . . ?
C56 C84 C33 119.7(8) . . ?
C83 C84 C33 123.6(8) . . ?
C83 C84 C56 116.7(8) . . ?
H85A C85 H85B 109.5 . . ?
H85A C85 H85C 109.5 . . ?
H85B C85 H85C 109.5 . . ?
C97 C85 H85A 109.5 . . ?
C97 C85 H85B 109.5 . . ?
C97 C85 H85C 109.5 . . ?
C80 C86 H86A 109.5 . . ?
C80 C86 H86B 109.5 . . ?
C80 C86 H86C 109.5 . . ?
H86A C86 H86B 109.5 . . ?
H86A C86 H86C 109.5 . . ?
H86B C86 H86C 109.5 . . ?
C60 C87 H87A 109.5 . . ?
C60 C87 H87B 109.5 . . ?
C60 C87 H87C 109.5 . . ?
H87A C87 H87B 109.5 . . ?
H87A C87 H87C 109.5 . . ?
H87B C87 H87C 109.5 . . ?
H88A C88 H88B 109.5 . . ?
H88A C88 H88C 109.5 . . ?
H88B C88 H88C 109.5 . . ?
C99 C88 H88A 109.5 . . ?
C99 C88 H88B 109.5 . . ?
C99 C88 H88C 109.5 . . ?
C31 C89 C42 122.4(8) . . ?
C31 C89 H89 118.8 . . ?
C42 C89 H89 118.8 . . ?
C61 C90 H90A 109.5 . . ?
C61 C90 H90B 109.5 . . ?
C61 C90 H90C 109.5 . . ?
H90A C90 H90B 109.5 . . ?
H90A C90 H90C 109.5 . . ?
H90B C90 H90C 109.5 . . ?
H91A C91 H91B 109.5 . . ?
H91A C91 H91C 109.5 . . ?
H91B C91 H91C 109.5 . . ?
C107 C91 H91A 109.5 . . ?
C107 C91 H91B 109.5 . . ?
C107 C91 H91C 109.5 . . ?
C44 C92 C51 120.7(8) . . ?
C44 C92 C100 118.1(7) . . ?
C100 C92 C51 121.2(8) . . ?
O1 C93 C37 108.5(8) . . ?
O1 C93 C108 106.3(8) . . ?
O1 C93 C116 109.5(9) . . ?
C37 C93 C108 111.5(8) . . ?
C37 C93 C116 109.3(8) . . ?
C116 C93 C108 111.6(10) . . ?
C68 C94 C76 119.0(8) . . ?
C68 C94 C121 122.6(9) . . ?
C76 C94 C121 118.3(8) . . ?
C79 C95 C54 179.0(11) . . ?
H96A C96 H96B 109.5 . . ?
H96A C96 H96C 109.5 . . ?
H96B C96 H96C 109.5 . . ?
C98 C96 H96A 109.5 . . ?
C98 C96 H96B 109.5 . . ?
C98 C96 H96C 109.5 . . ?
C52 C97 C85 108.0(7) . . ?
C101 C97 C52 108.6(7) . . ?
C101 C97 C85 111.4(8) . . ?
C101 C97 C119 109.4(8) . . ?
C119 C97 C52 110.8(8) . . ?
C119 C97 C85 108.7(8) . . ?
C79 C98 C77 107.6(8) . . ?
C79 C98 C82 109.8(8) . . ?
C82 C98 C77 109.1(8) . . ?
C96 C98 C77 110.4(9) . . ?
C96 C98 C79 109.6(7) . . ?
C96 C98 C82 110.4(9) . . ?
C28 C99 C103 107.4(8) . . ?
C88 C99 C28 111.6(8) . . ?
C88 C99 C103 110.1(7) . . ?
C88 C99 C120 110.9(8) . . ?
C120 C99 C28 108.4(7) . . ?
C120 C99 C103 108.3(8) . . ?
O7 C100 C71 121.4(8) . . ?
O7 C100 C92 117.0(7) . . ?
C71 C100 C92 121.5(8) . . ?
C97 C101 H10C 109.5 . . ?
C97 C101 H10D 109.5 . . ?
C97 C101 H10E 109.5 . . ?
H10C C101 H10D 109.5 . . ?
H10C C101 H10E 109.5 . . ?
H10D C101 H10E 109.5 . . ?
C110 C102 C52 175.3(10) . . ?
C99 C103 H10F 109.5 . . ?
C99 C103 H10G 109.5 . . ?
C99 C103 H10H 109.5 . . ?
H10F C103 H10G 109.5 . . ?
H10F C103 H10H 109.5 . . ?
H10G C103 H10H 109.5 . . ?
C60 C104 H10I 109.5 . . ?
C60 C104 H10J 109.5 . . ?
C60 C104 H10K 109.5 . . ?
H10I C104 H10J 109.5 . . ?
H10I C104 H10K 109.5 . . ?
H10J C104 H10K 109.5 . . ?
H10L C105 H10M 109.5 . . ?
H10L C105 H10N 109.5 . . ?
H10M C105 H10N 109.5 . . ?
C121 C105 H10L 109.5 . . ?
C121 C105 H10M 109.5 . . ?
C121 C105 H10N 109.5 . . ?
C80 C106 H10O 109.5 . . ?
C80 C106 H10P 109.5 . . ?
C80 C106 H10Q 109.5 . . ?
H10O C106 H10P 109.5 . . ?
H10O C106 H10Q 109.5 . . ?
H10P C106 H10Q 109.5 . . ?
C91 C107 C75 110.1(8) . . ?
C113 C107 C75 108.3(8) . . ?
C113 C107 C91 110.2(9) . . ?
C123 C107 C75 108.2(8) . . ?
C123 C107 C91 109.9(8) . . ?
C123 C107 C113 110.1(8) . . ?
C93 C108 H10R 109.5 . . ?
C93 C108 H10S 109.5 . . ?
C93 C108 H10T 109.5 . . ?
H10R C108 H10S 109.5 . . ?
H10R C108 H10T 109.5 . . ?
H10S C108 H10T 109.5 . . ?
H10U C109 H10V 109.5 . . ?
H10U C109 H10W 109.5 . . ?
H10V C109 H10W 109.5 . . ?
C121 C109 H10U 109.5 . . ?
C121 C109 H10V 109.5 . . ?
C121 C109 H10W 109.5 . . ?
C102 C110 C61 177.2(10) . . ?
H11C C111 H11D 109.5 . . ?
H11C C111 H11E 109.5 . . ?
H11D C111 H11E 109.5 . . ?
C112 C111 H11C 109.5 . . ?
C112 C111 H11D 109.5 . . ?
C112 C111 H11E 109.5 . . ?
O4 C112 C63 110.1(8) . . ?
O4 C112 C111 109.3(9) . . ?
O4 C112 C114 105.8(9) . . ?
C63 C112 C111 111.0(9) . . ?
C63 C112 C114 109.9(9) . . ?
C111 C112 C114 110.7(9) . . ?
C107 C113 H11F 109.5 . . ?
C107 C113 H11G 109.5 . . ?
C107 C113 H11H 109.5 . . ?
H11F C113 H11G 109.5 . . ?
H11F C113 H11H 109.5 . . ?
H11G C113 H11H 109.5 . . ?
C112 C114 H11I 109.5 . . ?
C112 C114 H11J 109.5 . . ?
C112 C114 H11K 109.5 . . ?
H11I C114 H11J 109.5 . . ?
H11I C114 H11K 109.5 . . ?
H11J C114 H11K 109.5 . . ?
O3 C115 C59 110.4(9) . . ?
O3 C115 C124 106.9(10) . . ?
O3 C115 C125 109.2(11) . . ?
C59 C115 C124 109.1(9) . . ?
C59 C115 C125 109.2(9) . . ?
C124 C115 C125 112.1(12) . . ?
C93 C116 H11L 109.5 . . ?
C93 C116 H11M 109.5 . . ?
C93 C116 H11N 109.5 . . ?
H11L C116 H11M 109.5 . . ?
H11L C116 H11N 109.5 . . ?
H11M C116 H11N 109.5 . . ?
C61 C117 H11O 109.5 . . ?
C61 C117 H11P 109.5 . . ?
C61 C117 H11Q 109.5 . . ?
H11O C117 H11P 109.5 . . ?
H11O C117 H11Q 109.5 . . ?
H11P C117 H11Q 109.5 . . ?
C39 C118 H11R 109.5 . . ?
C39 C118 H11S 109.5 . . ?
C39 C118 H11T 109.5 . . ?
H11R C118 H11S 109.5 . . ?
H11R C118 H11T 109.5 . . ?
H11S C118 H11T 109.5 . . ?
C97 C119 H11U 109.5 . . ?
C97 C119 H11V 109.5 . . ?
C97 C119 H11W 109.5 . . ?
H11U C119 H11V 109.5 . . ?
H11U C119 H11W 109.5 . . ?
H11V C119 H11W 109.5 . . ?
C99 C120 H12C 109.5 . . ?
C99 C120 H12D 109.5 . . ?
C99 C120 H12E 109.5 . . ?
H12C C120 H12D 109.5 . . ?
H12C C120 H12E 109.5 . . ?
H12D C120 H12E 109.5 . . ?
C94 C121 C109 110.4(8) . . ?
C94 C121 C122 109.1(8) . . ?
C105 C121 C94 107.4(8) . . ?
C105 C121 C109 110.1(9) . . ?
C105 C121 C122 110.1(9) . . ?
C122 C121 C109 109.7(9) . . ?
C121 C122 H12F 109.5 . . ?
C121 C122 H12G 109.5 . . ?
C121 C122 H12H 109.5 . . ?
H12F C122 H12G 109.5 . . ?
H12F C122 H12H 109.5 . . ?
H12G C122 H12H 109.5 . . ?
C107 C123 H12I 109.5 . . ?
C107 C123 H12J 109.5 . . ?
C107 C123 H12K 109.5 . . ?
H12I C123 H12J 109.5 . . ?
H12I C123 H12K 109.5 . . ?
H12J C123 H12K 109.5 . . ?
C115 C124 H12L 109.5 . . ?
C115 C124 H12M 109.5 . . ?
C115 C124 H12N 109.5 . . ?
H12L C124 H12M 109.5 . . ?
H12L C124 H12N 109.5 . . ?
H12M C124 H12N 109.5 . . ?
C115 C125 H12O 109.5 . . ?
C115 C125 H12P 109.5 . . ?
C115 C125 H12Q 109.5 . . ?
H12O C125 H12P 109.5 . . ?
H12O C125 H12Q 109.5 . . ?
H12P C125 H12Q 109.5 . . ?
C6 C00K H00K 106.7 . . ?
C45 C00K C6 113.0(7) . . ?
C45 C00K H00K 106.7 . . ?
C62 C00K C6 115.2(8) . . ?
C62 C00K C45 107.9(7) . . ?
C62 C00K H00K 106.7 . . ?
H1A C1 H1B 109.5 . . ?
H1A C1 H1C 109.5 . . ?
H1B C1 H1C 109.5 . . ?
C2 C1 H1A 109.5 . . ?
C2 C1 H1B 109.5 . . ?
C2 C1 H1C 109.5 . . ?
C1 C2 H2A 108.9 . . ?
C1 C2 H2B 108.9 . . ?
H2A C2 H2B 107.7 . . ?
C3 C2 C1 113.5(12) . . ?
C3 C2 H2A 108.9 . . ?
C3 C2 H2B 108.9 . . ?
C2 C3 H3A 109.0 . . ?
C2 C3 H3B 109.0 . . ?
C2 C3 C4 112.9(14) . . ?
H3A C3 H3B 107.8 . . ?
C4 C3 H3A 109.0 . . ?
C4 C3 H3B 109.0 . . ?
C5 C4 C3 112.7(15) . . ?
C5 C4 H4A 109.1 . . ?
C5 C4 H4B 109.1 . . ?
C3 C4 H4A 109.1 . . ?
C3 C4 H4B 109.1 . . ?
H4A C4 H4B 107.8 . . ?
H1AA C1A H1AB 109.5 . . ?
H1AA C1A H1AC 109.5 . . ?
H1AB C1A H1AC 109.5 . . ?
C2A C1A H1AA 109.5 . . ?
C2A C1A H1AB 109.5 . . ?
C2A C1A H1AC 109.5 . . ?
C1A C2A H2AA 109.4 . . ?
C1A C2A H2AB 109.4 . . ?
H2AA C2A H2AB 108.0 . . ?
C3A C2A C1A 111(2) . . ?
C3A C2A H2AA 109.4 . . ?
C3A C2A H2AB 109.4 . . ?
C2A C3A H3AA 107.6 . . ?
C2A C3A H3AB 107.6 . . ?
C2A C3A C4A 118.9(19) . . ?
H3AA C3A H3AB 107.0 . . ?
C4A C3A H3AA 107.6 . . ?
C4A C3A H3AB 107.6 . . ?
C5 C4A C3A 114.6(16) . . ?
C5 C4A H4AA 108.6 . . ?
C5 C4A H4AB 108.6 . . ?
C3A C4A H4AA 108.6 . . ?
C3A C4A H4AB 108.6 . . ?
H4AA C4A H4AB 107.6 . . ?
C1B O1B H1BA 109.5 . . ?
O1B C1B H1BB 108.5 . . ?
O1B C1B H1BC 108.5 . . ?
O1B C1B H1BD 108.6 . . ?
O1B C1B H1BE 108.6 . . ?
O1B C1B C2B 115.0(10) . . ?
O1B C1B C2C 114.5(12) . . ?
H1BB C1B H1BC 107.5 . . ?
H1BD C1B H1BE 107.6 . . ?
C2B C1B H1BB 108.5 . . ?
C2B C1B H1BC 108.5 . . ?
C2C C1B H1BD 108.6 . . ?
C2C C1B H1BE 108.6 . . ?
H4BA C4B H4BB 109.5 . . ?
H4BA C4B H4BC 109.5 . . ?
H4BB C4B H4BC 109.5 . . ?
H4BD C4B H4BE 109.5 . . ?
H4BD C4B H4BF 109.5 . . ?
H4BE C4B H4BF 109.5 . . ?
C3B C4B H4BA 109.5 . . ?
C3B C4B H4BB 109.5 . . ?
C3B C4B H4BC 109.5 . . ?
C3C C4B H4BD 109.5 . . ?
C3C C4B H4BE 109.5 . . ?
C3C C4B H4BF 109.5 . . ?
H5BA C5B H5BB 109.5 . . ?
H5BA C5B H5BE 109.5 . . ?
H5BB C5B H5BE 109.5 . . ?
H5BF C5B H5BG 109.5 . . ?
H5BF C5B H5BH 109.5 . . ?
H5BG C5B H5BH 109.5 . . ?
C2B C5B H5BA 109.5 . . ?
C2B C5B H5BB 109.5 . . ?
C2B C5B H5BE 109.5 . . ?
C2C C5B H5BF 109.5 . . ?
C2C C5B H5BG 109.5 . . ?
C2C C5B H5BH 109.5 . . ?
C1B C2B C3B 107.1(12) . . ?
C5B C2B C1B 106.3(11) . . ?
C5B C2B C3B 106.8(12) . . ?
C7B C2B C1B 111.3(14) . . ?
C7B C2B C5B 113.4(15) . . ?
C7B C2B C3B 111.6(14) . . ?
C4B C3B H3BA 105.2 . . ?
C2B C3B C4B 109.4(12) . . ?
C2B C3B H3BA 105.2 . . ?
C6B C3B C4B 115.6(16) . . ?
C6B C3B C2B 115.2(15) . . ?
C6B C3B H3BA 105.2 . . ?
C3B C6B H6BA 109.5 . . ?
C3B C6B H6BB 109.5 . . ?
C3B C6B H6BC 109.5 . . ?
H6BA C6B H6BB 109.5 . . ?
H6BA C6B H6BC 109.5 . . ?
H6BB C6B H6BC 109.5 . . ?
C2B C7B H7BA 109.5 . . ?
C2B C7B H7BB 109.5 . . ?
C2B C7B H7BC 109.5 . . ?
H7BA C7B H7BB 109.5 . . ?
H7BA C7B H7BC 109.5 . . ?
H7BB C7B H7BC 109.5 . . ?
C1B C2C C5B 101.1(15) . . ?
C3C C2C C1B 111.6(16) . . ?
C3C C2C C5B 109.5(18) . . ?
C7C C2C C1B 108(2) . . ?
C7C C2C C5B 116(3) . . ?
C7C C2C C3C 110(2) . . ?
C4B C3C C2C 102.2(16) . . ?
C4B C3C H3C 107.9 . . ?
C2C C3C H3C 107.9 . . ?
C6C C3C C4B 122(3) . . ?
C6C C3C C2C 108(3) . . ?
C6C C3C H3C 107.9 . . ?
C3C C6C H6CA 109.5 . . ?
C3C C6C H6CB 109.5 . . ?
C3C C6C H6CC 109.5 . . ?
H6CA C6C H6CB 109.5 . . ?
H6CA C6C H6CC 109.5 . . ?
H6CB C6C H6CC 109.5 . . ?
C2C C7C H7CA 109.5 . . ?
C2C C7C H7CB 109.5 . . ?
C2C C7C H7CC 109.5 . . ?
H7CA C7C H7CB 109.5 . . ?
H7CA C7C H7CC 109.5 . . ?
H7CB C7C H7CC 109.5 . . ?

loop_
_geom_bond_atom_site_label_1
_geom_bond_atom_site_label_2
_geom_bond_distance
_geom_bond_site_symmetry_2
_geom_bond_publ_flag
O1 H1 0.8400 . ?
O1 C93 1.412(11) . ?
O2 H2 0.8400 . ?
O2 C61 1.430(12) . ?
O3 H3 0.8400 . ?
O3 C115 1.411(13) . ?
O4 H4 0.8400 . ?
O4 C112 1.425(12) . ?
O5 C32 1.389(10) . ?
O5 C48 1.426(11) . ?
O6 C44 1.384(10) . ?
O6 C48 1.408(9) . ?
O7 C69 1.416(10) . ?
O7 C100 1.380(10) . ?
O8 C56 1.396(11) . ?
O8 C69 1.402(11) . ?
O9 C46 1.379(10) . ?
O9 C50 1.411(12) . ?
O10 C50 1.406(12) . ?
O10 C65 1.386(10) . ?
O11 C27 1.412(11) . ?
O11 C72 1.379(10) . ?
O12 C27 1.411(10) . ?
O12 C34 1.402(10) . ?
C5 H5AA 0.9900 . ?
C5 H5AB 0.9900 . ?
C5 H5BC 0.9900 . ?
C5 H5BD 0.9900 . ?
C5 C6 1.489(10) . ?
C5 C4 1.467(13) . ?
C5 C4A 1.470(13) . ?
C6 H6A 0.9900 . ?
C6 H6B 0.9900 . ?
C6 C00K 1.537(11) . ?
C7 H7A 0.9800 . ?
C7 H7B 0.9800 . ?
C7 H7C 0.9800 . ?
C7 C8 1.55(2) . ?
C8 H8A 0.9900 . ?
C8 H8B 0.9900 . ?
C8 C9 1.45(2) . ?
C9 H9A 0.9900 . ?
C9 H9B 0.9900 . ?
C9 C10 1.532(16) . ?
C10 H10A 0.9900 . ?
C10 H10B 0.9900 . ?
C10 C11 1.508(15) . ?
C11 H11A 0.9900 . ?
C11 H11B 0.9900 . ?
C11 C12 1.534(13) . ?
C012 H012 1.0000 . ?
C012 C12 1.539(12) . ?
C012 C31 1.517(12) . ?
C012 C58 1.531(12) . ?
C12 H12A 0.9900 . ?
C12 H12B 0.9900 . ?
C13 H13A 0.9800 . ?
C13 H13B 0.9800 . ?
C13 H13C 0.9800 . ?
C13 C14 1.536(14) . ?
C14 H14A 0.9900 . ?
C14 H14B 0.9900 . ?
C14 C15 1.518(14) . ?
C15 H15A 0.9900 . ?
C15 H15B 0.9900 . ?
C15 C16 1.541(13) . ?
C16 H16A 0.9900 . ?
C16 H16B 0.9900 . ?
C16 C17 1.522(13) . ?
C17 H17A 0.9900 . ?
C17 H17B 0.9900 . ?
C17 C18 1.519(11) . ?
C18 H18A 0.9900 . ?
C18 H18B 0.9900 . ?
C18 C53 1.537(12) . ?
C19 H19A 0.9800 . ?
C19 H19B 0.9800 . ?
C19 H19C 0.9800 . ?
C19 C20 1.523(15) . ?
C20 H20A 0.9900 . ?
C20 H20B 0.9900 . ?
C20 C21 1.512(16) . ?
C21 H21A 0.9900 . ?
C21 H21B 0.9900 . ?
C21 C22 1.522(14) . ?
C021 H021 0.9500 . ?
C021 C45 1.377(13) . ?
C021 C58 1.399(12) . ?
C22 H22A 0.9900 . ?
C22 H22B 0.9900 . ?
C22 C23 1.521(14) . ?
C23 H23A 0.9900 . ?
C23 H23B 0.9900 . ?
C23 C24 1.513(13) . ?
C24 H24A 0.9900 . ?
C24 H24B 0.9900 . ?
C24 C33 1.539(12) . ?
C25 C26 1.434(13) . ?
C25 C29 1.199(13) . ?
C26 C32 1.387(12) . ?
C26 C34 1.397(13) . ?
C27 H27A 0.9900 . ?
C27 H27B 0.9900 . ?
C28 C30 1.308(13) . ?
C28 C49 1.432(13) . ?
C28 C99 1.538(12) . ?
C29 C75 1.439(13) . ?
C30 C52 1.321(14) . ?
C31 C34 1.396(12) . ?
C31 C89 1.390(12) . ?
C32 C42 1.391(13) . ?
C33 H33 1.0000 . ?
C33 C71 1.528(12) . ?
C33 C84 1.509(12) . ?
C35 C40 1.309(13) . ?
C35 C81 1.303(13) . ?
C36 C37 1.208(14) . ?
C36 C54 1.446(13) . ?
C37 C93 1.476(14) . ?
C38 C41 1.394(12) . ?
C38 C44 1.399(12) . ?
C38 C53 1.523(12) . ?
C39 C40 1.546(12) . ?
C39 C47 1.541(12) . ?
C39 C55 1.533(14) . ?
C39 C118 1.514(13) . ?
C40 C57 1.430(12) . ?
C41 H41 0.9500 . ?
C41 C71 1.385(13) . ?
C42 C53 1.530(11) . ?
C42 C89 1.399(12) . ?
C43 C73 1.189(12) . ?
C43 C79 1.442(13) . ?
C44 C92 1.409(12) . ?
C45 C65 1.402(13) . ?
C45 C00K 1.531(13) . ?
C46 C62 1.393(13) . ?
C46 C67 1.398(13) . ?
C47 H47A 0.9800 . ?
C47 H47B 0.9800 . ?
C47 H47C 0.9800 . ?
C48 H48A 0.9900 . ?
C48 H48B 0.9900 . ?
C49 C78 1.191(13) . ?
C50 H50A 0.9900 . ?
C50 H50B 0.9900 . ?
C51 C57 1.213(11) . ?
C51 C92 1.421(11) . ?
C52 C97 1.541(12) . ?
C52 C102 1.437(14) . ?
C53 H53 1.0000 . ?
C54 C60 1.532(13) . ?
C54 C95 1.308(14) . ?
C55 H55A 0.9800 . ?
C55 H55B 0.9800 . ?
C55 H55C 0.9800 . ?
C56 C67 1.403(12) . ?
C56 C84 1.407(13) . ?
C58 C72 1.404(11) . ?
C59 C64 1.184(13) . ?
C59 C115 1.491(13) . ?
C60 C74 1.525(15) . ?
C60 C87 1.532(15) . ?
C60 C104 1.528(14) . ?
C61 C90 1.502(16) . ?
C61 C110 1.491(13) . ?
C61 C117 1.517(14) . ?
C62 C83 1.387(13) . ?
C62 C00K 1.517(13) . ?
C63 C76 1.199(13) . ?
C63 C112 1.478(14) . ?
C64 C81 1.453(12) . ?
C65 C70 1.387(13) . ?
C66 H66A 0.9800 . ?
C66 H66B 0.9800 . ?
C66 H66C 0.9800 . ?
C66 C80 1.523(14) . ?
C67 C78 1.436(13) . ?
C68 C75 1.314(13) . ?
C68 C94 1.312(13) . ?
C69 H69A 0.9900 . ?
C69 H69B 0.9900 . ?
C70 C72 1.399(12) . ?
C70 C73 1.440(12) . ?
C71 C100 1.395(13) . ?
C74 H74A 0.9800 . ?
C74 H74B 0.9800 . ?
C74 H74C 0.9800 . ?
C75 C107 1.539(13) . ?
C76 C94 1.453(13) . ?
C77 H77A 0.9800 . ?
C77 H77B 0.9800 . ?
C77 H77C 0.9800 . ?
C77 C98 1.541(14) . ?
C79 C95 1.306(13) . ?
C79 C98 1.537(14) . ?
C80 C81 1.528(13) . ?
C80 C86 1.546(15) . ?
C80 C106 1.538(15) . ?
C82 H82A 0.9800 . ?
C82 H82B 0.9800 . ?
C82 H82C 0.9800 . ?
C82 C98 1.538(14) . ?
C83 H83 0.9500 . ?
C83 C84 1.396(13) . ?
C85 H85A 0.9800 . ?
C85 H85B 0.9800 . ?
C85 H85C 0.9800 . ?
C85 C97 1.545(13) . ?
C86 H86A 0.9800 . ?
C86 H86B 0.9800 . ?
C86 H86C 0.9800 . ?
C87 H87A 0.9800 . ?
C87 H87B 0.9800 . ?
C87 H87C 0.9800 . ?
C88 H88A 0.9800 . ?
C88 H88B 0.9800 . ?
C88 H88C 0.9800 . ?
C88 C99 1.519(14) . ?
C89 H89 0.9500 . ?
C90 H90A 0.9800 . ?
C90 H90B 0.9800 . ?
C90 H90C 0.9800 . ?
C91 H91A 0.9800 . ?
C91 H91B 0.9800 . ?
C91 H91C 0.9800 . ?
C91 C107 1.535(14) . ?
C92 C100 1.410(12) . ?
C93 C108 1.521(14) . ?
C93 C116 1.512(15) . ?
C94 C121 1.531(14) . ?
C96 H96A 0.9800 . ?
C96 H96B 0.9800 . ?
C96 H96C 0.9800 . ?
C96 C98 1.516(13) . ?
C97 C101 1.522(13) . ?
C97 C119 1.529(13) . ?
C99 C103 1.551(14) . ?
C99 C120 1.527(13) . ?
C101 H10C 0.9800 . ?
C101 H10D 0.9800 . ?
C101 H10E 0.9800 . ?
C102 C110 1.202(13) . ?
C103 H10F 0.9800 . ?
C103 H10G 0.9800 . ?
C103 H10H 0.9800 . ?
C104 H10I 0.9800 . ?
C104 H10J 0.9800 . ?
C104 H10K 0.9800 . ?
C105 H10L 0.9800 . ?
C105 H10M 0.9800 . ?
C105 H10N 0.9800 . ?
C105 C121 1.526(14) . ?
C106 H10O 0.9800 . ?
C106 H10P 0.9800 . ?
C106 H10Q 0.9800 . ?
C107 C113 1.531(14) . ?
C107 C123 1.531(14) . ?
C108 H10R 0.9800 . ?
C108 H10S 0.9800 . ?
C108 H10T 0.9800 . ?
C109 H10U 0.9800 . ?
C109 H10V 0.9800 . ?
C109 H10W 0.9800 . ?
C109 C121 1.536(14) . ?
C111 H11C 0.9800 . ?
C111 H11D 0.9800 . ?
C111 H11E 0.9800 . ?
C111 C112 1.521(16) . ?
C112 C114 1.530(14) . ?
C113 H11F 0.9800 . ?
C113 H11G 0.9800 . ?
C113 H11H 0.9800 . ?
C114 H11I 0.9800 . ?
C114 H11J 0.9800 . ?
C114 H11K 0.9800 . ?
C115 C124 1.497(16) . ?
C115 C125 1.527(19) . ?
C116 H11L 0.9800 . ?
C116 H11M 0.9800 . ?
C116 H11N 0.9800 . ?
C117 H11O 0.9800 . ?
C117 H11P 0.9800 . ?
C117 H11Q 0.9800 . ?
C118 H11R 0.9800 . ?
C118 H11S 0.9800 . ?
C118 H11T 0.9800 . ?
C119 H11U 0.9800 . ?
C119 H11V 0.9800 . ?
C119 H11W 0.9800 . ?
C120 H12C 0.9800 . ?
C120 H12D 0.9800 . ?
C120 H12E 0.9800 . ?
C121 C122 1.534(14) . ?
C122 H12F 0.9800 . ?
C122 H12G 0.9800 . ?
C122 H12H 0.9800 . ?
C123 H12I 0.9800 . ?
C123 H12J 0.9800 . ?
C123 H12K 0.9800 . ?
C124 H12L 0.9800 . ?
C124 H12M 0.9800 . ?
C124 H12N 0.9800 . ?
C125 H12O 0.9800 . ?
C125 H12P 0.9800 . ?
C125 H12Q 0.9800 . ?
C00K H00K 1.0000 . ?
C1 H1A 0.9800 . ?
C1 H1B 0.9800 . ?
C1 H1C 0.9800 . ?
C1 C2 1.518(13) . ?
C2 H2A 0.9900 . ?
C2 H2B 0.9900 . ?
C2 C3 1.501(14) . ?
C3 H3A 0.9900 . ?
C3 H3B 0.9900 . ?
C3 C4 1.516(13) . ?
C4 H4A 0.9900 . ?
C4 H4B 0.9900 . ?
C1A H1AA 0.9800 . ?
C1A H1AB 0.9800 . ?
C1A H1AC 0.9800 . ?
C1A C2A 1.525(15) . ?
C2A H2AA 0.9900 . ?
C2A H2AB 0.9900 . ?
C2A C3A 1.490(15) . ?
C3A H3AA 0.9900 . ?
C3A H3AB 0.9900 . ?
C3A C4A 1.506(14) . ?
C4A H4AA 0.9900 . ?
C4A H4AB 0.9900 . ?
O1B H1BA 0.8400 . ?
O1B C1B 1.441(14) . ?
C1B H1BB 0.9900 . ?
C1B H1BC 0.9900 . ?
C1B H1BD 0.9900 . ?
C1B H1BE 0.9900 . ?
C1B C2B 1.534(18) . ?
C1B C2C 1.58(3) . ?
C4B H4BA 0.9800 . ?
C4B H4BB 0.9800 . ?
C4B H4BC 0.9800 . ?
C4B H4BD 0.9800 . ?
C4B H4BE 0.9800 . ?
C4B H4BF 0.9800 . ?
C4B C3B 1.571(17) . ?
C4B C3C 1.56(2) . ?
C5B H5BA 0.9800 . ?
C5B H5BB 0.9800 . ?
C5B H5BE 0.9800 . ?
C5B H5BF 0.9800 . ?
C5B H5BG 0.9800 . ?
C5B H5BH 0.9800 . ?
C5B C2B 1.526(17) . ?
C5B C2C 1.59(2) . ?
C2B C3B 1.56(2) . ?
C2B C7B 1.52(2) . ?
C3B H3BA 1.0000 . ?
C3B C6B 1.52(2) . ?
C6B H6BA 0.9800 . ?
C6B H6BB 0.9800 . ?
C6B H6BC 0.9800 . ?
C7B H7BA 0.9800 . ?
C7B H7BB 0.9800 . ?
C7B H7BC 0.9800 . ?
C2C C3C 1.58(3) . ?
C2C C7C 1.55(3) . ?
C3C H3C 1.0000 . ?
C3C C6C 1.52(3) . ?
C6C H6CA 0.9800 . ?
C6C H6CB 0.9800 . ?
C6C H6CC 0.9800 . ?
C7C H7CA 0.9800 . ?
C7C H7CB 0.9800 . ?
C7C H7CC 0.9800 . ?

loop_
_twin_individual_id
_twin_individual_mass_fraction_refined
_oxdiff_twin_reflns_isolated
_oxdiff_twin_reflns_overlapped
_twin_individual_twin_lattice_type
_twin_individual_twin_matrix_11
_twin_individual_twin_matrix_12
_twin_individual_twin_matrix_13
_twin_individual_twin_matrix_21
_twin_individual_twin_matrix_22
_twin_individual_twin_matrix_23
_twin_individual_twin_matrix_31
_twin_individual_twin_matrix_32
_twin_individual_twin_matrix_33
1 0.19(2) 156 166960 ref 1.0000 0.0000 0.0000 0.0000 1.0000 0.0000 0.0000 0.0000 1.0000
2 0.31(2) 0 166875 nmt -1.0005 -0.0000 -0.0003 -0.0027 -1.0009 -0.0015 -0.0076 -0.0190 1.0000
3 0.167(8) 0 166053 nmt 1.0004 -0.0007 0.0008 0.0035 -1.0017 0.0034 0.0082 -0.0292 -0.9997
4 0.332(5) 0 164770 nmt -1.0002 0.0007 0.0007 -0.0036 1.0006 0.0038 -0.0120 0.0492 -1.0015

loop_
_exptl_oxdiff_crystal_face_indexfrac_h
_exptl_oxdiff_crystal_face_indexfrac_k
_exptl_oxdiff_crystal_face_indexfrac_l
_exptl_oxdiff_crystal_face_x
_exptl_oxdiff_crystal_face_y
_exptl_oxdiff_crystal_face_z
0.0177 -0.9630 -29.0460 0.7721 -0.6418 0.0805
-1.9753 -5.9685 -25.1343 0.4708 -0.8767 -0.2061
0.0243 -10.9779 -13.1853 -0.1311 -0.9943 -0.1315
-3.9858 2.0255 -26.0249 0.8984 -0.3401 -0.2696
8.9951 3.0263 -10.8995 0.2766 -0.1102 0.9567
-7.9996 -2.0303 14.9266 -0.3629 0.2461 -0.8571
7.0041 1.0343 -18.9536 0.4492 -0.3820 0.7576
-1.0190 11.9896 2.1822 0.5052 0.8536 0.0870
-8.9879 1.0018 -13.0631 0.5807 -0.0977 -0.8134
1.0190 -11.9896 -2.1822 -0.5052 -0.8536 -0.0870
9.9961 -0.9801 -2.9464 -0.1486 -0.2298 0.9635
-0.0177 0.9630 29.0460 -0.7721 0.6418 -0.0805
0.0110 3.0337 -27.9824 0.9248 -0.3542 0.1407
